data_4345149
loop_
_publ_author_name
'Rej, Supriya'
'Majumdar, Moumita'
'Kando, Shun'
'Sugino, Yoshitaka'
'Tsurugi, Hayato'
'Mashima, Kazushi'

_publ_section_title
;
 Mixed Ligated Tris(amidinate)dimolybdenum Complexes as Catalysts for
 Radical Addition of CCl4 to 1-Hexene: Leaving Ligand Lability Controls
 Catalyst Activity.
;
_journal_issue 1
_journal_name_full 'Inorganic chemistry'
_journal_page_first 634
_journal_page_last 644
_journal_paper_doi 10.1021/acs.inorgchem.6b02525
_journal_volume 56
_journal_year 2017
_chemical_formula_moiety 'C50 H50 Cl Mo2 N7 O6'
_chemical_formula_sum 'C50 H50 Cl Mo2 N7 O6'
_chemical_formula_weight 1072.32
_space_group_crystal_system monoclinic
_space_group_IT_number 14
_space_group_name_Hall '-P 2ybc'
_space_group_name_H-M_alt 'P 1 21/c 1'
_symmetry_space_group_name_Hall '-P 2ybc'
_symmetry_space_group_name_H-M 'P 1 21/c 1'
_atom_sites_solution_hydrogens geom
_atom_sites_solution_primary direct
_atom_sites_solution_secondary difmap
_cell_angle_alpha 90.0000
_cell_angle_beta 90.098(13)
_cell_angle_gamma 90.0000
_cell_formula_units_Z 4
_cell_length_a 13.045(2)
_cell_length_b 9.6531(16)
_cell_length_c 37.691(11)
_cell_measurement_reflns_used 7458
_cell_measurement_temperature 113
_cell_measurement_theta_max 27.44
_cell_measurement_theta_min 3.02
_cell_volume 4746.2(18)
_computing_cell_refinement CrystalClear
_computing_data_collection 'CrystalClear (Rigaku Inc., 2007)'
_computing_data_reduction CrystalClear
_computing_molecular_graphics 'CrystalStructure 4.1'
_computing_publication_material 'CrystalStructure 4.1 (Rigaku, 2014)'
_computing_structure_refinement 'SHELXL2013 (Sheldrick, 2008)'
_computing_structure_solution 'SIR92 (Altomare, et al., 1994)'
_diffrn_ambient_temperature 113
_diffrn_detector_area_resol_mean 7.314
_diffrn_measured_fraction_theta_full 0.971
_diffrn_measured_fraction_theta_max 0.997
_diffrn_measurement_device_type 'Rigaku Mercury70'
_diffrn_measurement_method \w
_diffrn_radiation_type 'Mo K\a'
_diffrn_radiation_wavelength 0.71075
_diffrn_reflns_av_R_equivalents 0.1584
_diffrn_reflns_Laue_measured_fraction_full 0.971
_diffrn_reflns_Laue_measured_fraction_max 0.997
_diffrn_reflns_limit_h_max 15
_diffrn_reflns_limit_h_min -15
_diffrn_reflns_limit_k_max 11
_diffrn_reflns_limit_k_min -11
_diffrn_reflns_limit_l_max 43
_diffrn_reflns_limit_l_min -44
_diffrn_reflns_number 33337
_diffrn_reflns_point_group_measured_fraction_full 0.971
_diffrn_reflns_point_group_measured_fraction_max 0.997
_diffrn_reflns_theta_full 25.242
_diffrn_reflns_theta_max 24.998
_diffrn_reflns_theta_min 3.021
_diffrn_standards_number 0
_exptl_absorpt_coefficient_mu 0.641
_exptl_absorpt_correction_T_max 1.000
_exptl_absorpt_correction_T_min 1.000
_exptl_absorpt_correction_type none
_exptl_crystal_colour red
_exptl_crystal_density_diffrn 1.501
_exptl_crystal_density_method 'not measured'
_exptl_crystal_description block
_exptl_crystal_F_000 2192.00
_exptl_crystal_size_max 0.200
_exptl_crystal_size_mid 0.140
_exptl_crystal_size_min 0.120
_refine_diff_density_max 1.19
_refine_diff_density_min -0.95
_refine_ls_extinction_method none
_refine_ls_goodness_of_fit_ref 1.224
_refine_ls_hydrogen_treatment constr
_refine_ls_number_parameters 595
_refine_ls_number_reflns 8349
_refine_ls_number_restraints 0
_refine_ls_R_factor_all 0.1689
_refine_ls_R_factor_gt 0.1279
_refine_ls_shift/su_max 0.001
_refine_ls_structure_factor_coef Fsqd
_refine_ls_weighting_details 'w = 1/[\s^2^(Fo^2^)+(0.0758P)^2^+21.7445P] where P=(Fo^2^+2Fc^2^)/3'
_refine_ls_weighting_scheme calc
_refine_ls_wR_factor_gt 0.2561
_refine_ls_wR_factor_ref 0.2816
_reflns_number_gt 5997
_reflns_number_total 8349
_reflns_threshold_expression F^2^>2.0\s(F^2^)
_cod_data_source_file ic6b02525_si_002.cif
_cod_data_source_block Mo2-3
_cod_original_cell_volume 4746.3(18)
_cod_database_code 4345149
_shelxl_res_file
;
TITL Mo2-3
CELL  0.71075 13.04500 9.65310 37.69150 90.00000 90.09770 90.00000
ZERR  4 0.00230 0.00160 0.01050 0.00000 0.01270 0.00000
LATT 1
SYMM    -X, .50+Y, .50-Z
SFAC C H CL MO N O
UNIT 200 200 4 8 28 24
SHEL 6.790236 0.840885
L.S. 10
FMAP 2
PLAN -10
WPDB -2
HTAB
BOND $H
CONF
LIST 4
TEMP -159.8
ACTA
SIZE 0.200 0.120 0.140
WGHT    0.075800   21.744501
FVAR       0.32913
MO1   4    0.172383    0.160640    0.857970    11.00000    0.03757    0.02871 =
         0.02820   -0.00023    0.00123    0.00305
MO2   4    0.017099    0.135296    0.872436    11.00000    0.03663    0.02992 =
         0.02934   -0.00056   -0.00015    0.00284
CL1   3   -0.061766   -0.054199    0.838430    11.00000    0.05116    0.04185 =
         0.04650   -0.00546   -0.00703    0.00089
O1    6    0.422097    0.496370    0.714012    11.00000    0.04846    0.08215 =
         0.05722    0.00220    0.00850   -0.01044
O2    6   -0.419593    0.527073    0.824531    11.00000    0.03752    0.05153 =
         0.07774    0.00348   -0.00791    0.00178
O3    6    0.538642    0.662763    0.906856    11.00000    0.05167    0.02964 =
         0.07785    0.00160   -0.01658   -0.01159
O4    6   -0.288390    0.322186    1.012327    11.00000    0.05046    0.06139 =
         0.02864    0.00405    0.00987    0.00673
O5    6    0.645928   -0.032107    0.924192    11.00000    0.03066    0.06142 =
         0.04410    0.00326    0.00102    0.00689
O6    6   -0.226271   -0.343189    0.986156    11.00000    0.05737    0.04663 =
         0.04197    0.00315    0.00763   -0.00610
N1    5    0.144737    0.309383    0.815000    11.00000    0.04536    0.03433 =
         0.02774   -0.00709    0.01253    0.01521
N2    5   -0.029143    0.289117    0.832981    11.00000    0.04632    0.03061 =
         0.03890    0.00856   -0.00939    0.00316
N3    5    0.188921    0.331370    0.894423    11.00000    0.03123    0.03481 =
         0.03808   -0.00145   -0.00393   -0.00510
N4    5    0.021310    0.295394    0.910044    11.00000    0.04476    0.02810 =
         0.03128   -0.00693    0.00771    0.00512
N5    5    0.226156    0.017370    0.897478    11.00000    0.01899    0.03332 =
         0.02709    0.00061   -0.00048    0.00434
N6    5    0.059461   -0.011777    0.913167    11.00000    0.04387    0.02878 =
         0.03261    0.00659    0.00614    0.00467
N7    5    0.185851   -0.014979    0.818371    11.00000    0.03485    0.04329 =
         0.02038    0.00040    0.00691    0.00168
C1    1    0.044034    0.347545    0.812610    11.00000    0.04963    0.04796 =
         0.02351   -0.00716    0.00816   -0.01316
AFIX  43
H1    2    0.024981    0.417349    0.796101    11.00000   -1.20000
AFIX   0
C2    1    0.108549    0.362361    0.913633    11.00000    0.06222    0.03792 =
         0.02208   -0.00232   -0.00714   -0.00064
AFIX  43
H2    2    0.113368    0.434964    0.930569    11.00000   -1.20000
AFIX   0
C3    1    0.159311   -0.042044    0.918147    11.00000    0.05389    0.03287 =
         0.03709   -0.00582   -0.00782    0.02124
AFIX  43
H3    2    0.180323   -0.104760    0.936170    11.00000   -1.20000
AFIX   0
C4    1    0.211950    0.355392    0.789702    11.00000    0.03082    0.04298 =
         0.05296    0.00371    0.00323    0.01380
C5    1    0.311494    0.381850    0.799333    11.00000    0.04916    0.06540 =
         0.04508   -0.01008    0.00728    0.01038
AFIX  43
H5    2    0.330858    0.369088    0.823421    11.00000   -1.20000
AFIX   0
C6    1    0.385444    0.426673    0.775271    11.00000    0.03188    0.06672 =
         0.03899   -0.00824    0.00741   -0.00796
AFIX  43
H6    2    0.454238    0.441002    0.782722    11.00000   -1.20000
AFIX   0
C7    1    0.357107    0.450058    0.740277    11.00000    0.05083    0.04763 =
         0.04497   -0.00777    0.01141   -0.00337
C8    1    0.257117    0.421812    0.729995    11.00000    0.07465    0.04073 =
         0.03110   -0.00004   -0.00014    0.00347
AFIX  43
H8    2    0.237683    0.436213    0.705974    11.00000   -1.20000
AFIX   0
C9    1    0.185668    0.373712    0.753556    11.00000    0.06318    0.03984 =
         0.03020    0.00696    0.00075   -0.01341
AFIX  43
H9    2    0.118300    0.352591    0.745618    11.00000   -1.20000
AFIX   0
C10   1    0.521380    0.530093    0.724793    11.00000    0.07442    0.16356 =
         0.04278   -0.01842    0.02346   -0.06751
AFIX  33
H10A  2    0.561026    0.561626    0.704261    11.00000   -1.20000
H10B  2    0.518571    0.604132    0.742555    11.00000   -1.20000
H10C  2    0.554279    0.448209    0.735137    11.00000   -1.20000
AFIX   0
C11   1   -0.127265    0.353242    0.831407    11.00000    0.04815    0.05112 =
         0.01605    0.00426    0.00729   -0.00040
C12   1   -0.136651    0.498580    0.833342    11.00000    0.06601    0.03436 =
         0.03353    0.00310    0.00494    0.00232
AFIX  43
H12   2   -0.077760    0.555351    0.836284    11.00000   -1.20000
AFIX   0
C13   1   -0.233737    0.557169    0.830861    11.00000    0.03381    0.04360 =
         0.06130    0.00862    0.00101    0.00559
AFIX  43
H13   2   -0.239669    0.655221    0.831531    11.00000   -1.20000
AFIX   0
C14   1   -0.321784    0.479311    0.827472    11.00000    0.03035    0.05437 =
         0.04449   -0.00190    0.00094   -0.00222
C15   1   -0.311728    0.331087    0.826633    11.00000    0.04900    0.04737 =
         0.03122    0.00410   -0.00345   -0.00734
AFIX  43
H15   2   -0.370944    0.274282    0.824702    11.00000   -1.20000
AFIX   0
C16   1   -0.213732    0.270410    0.828684    11.00000    0.04228    0.04625 =
         0.03250    0.00679    0.00416    0.00136
AFIX  43
H16   2   -0.206857    0.172454    0.828201    11.00000   -1.20000
AFIX   0
C17   1   -0.433246    0.673927    0.820733    11.00000    0.05740    0.06149 =
         0.06074   -0.00681   -0.00077    0.01122
AFIX  33
H17A  2   -0.506541    0.695048    0.818884    11.00000   -1.20000
H17B  2   -0.404372    0.721258    0.841468    11.00000   -1.20000
H17C  2   -0.398143    0.705704    0.799255    11.00000   -1.20000
AFIX   0
C18   1    0.282005    0.413326    0.896736    11.00000    0.04240    0.03126 =
         0.03033   -0.00657    0.00409    0.00598
C19   1    0.375318    0.353472    0.900907    11.00000    0.04308    0.02110 =
         0.04319    0.00408    0.01297    0.00652
AFIX  43
H19   2    0.380191    0.255308    0.901521    11.00000   -1.20000
AFIX   0
C20   1    0.462842    0.431217    0.904261    11.00000    0.05164    0.03549 =
         0.03651    0.00360   -0.00411    0.00561
AFIX  43
H20   2    0.526912    0.386243    0.907600    11.00000   -1.20000
AFIX   0
C21   1    0.458856    0.576145    0.902822    11.00000    0.04552    0.03379 =
         0.04706   -0.00169   -0.00676   -0.01447
C22   1    0.363678    0.637985    0.897696    11.00000    0.05260    0.03040 =
         0.07004   -0.00628   -0.02645   -0.02685
AFIX  43
H22   2    0.359015    0.736101    0.896583    11.00000   -1.20000
AFIX   0
C23   1    0.276525    0.559911    0.894225    11.00000    0.06208    0.03130 =
         0.05877   -0.00901    0.01001    0.01706
AFIX  43
H23   2    0.212421    0.603852    0.890138    11.00000   -1.20000
AFIX   0
C24   1    0.633337    0.600800    0.917758    11.00000    0.04192    0.04666 =
         0.07841    0.00426   -0.01598   -0.01243
AFIX  33
H24A  2    0.686093    0.672612    0.919886    11.00000   -1.20000
H24B  2    0.624031    0.555201    0.940758    11.00000   -1.20000
H24C  2    0.654688    0.532185    0.900090    11.00000   -1.20000
AFIX   0
C25   1   -0.055616    0.312784    0.936044    11.00000    0.05610    0.01368 =
         0.02483    0.00304    0.00411    0.00721
C26   1   -0.038103    0.338840    0.971282    11.00000    0.04487    0.03886 =
         0.02154    0.00184   -0.00035    0.00175
AFIX  43
H26   2    0.030274    0.355359    0.978894    11.00000   -1.20000
AFIX   0
C27   1   -0.114797    0.342089    0.995961    11.00000    0.05779    0.03813 =
         0.02363   -0.00305    0.00098    0.01203
AFIX  43
H27   2   -0.098680    0.361531    1.020040    11.00000   -1.20000
AFIX   0
C28   1   -0.214981    0.317575    0.986378    11.00000    0.04454    0.03445 =
         0.03702   -0.00426    0.01311   -0.00240
C29   1   -0.237629    0.292618    0.950119    11.00000    0.04801    0.03258 =
         0.03681   -0.00086    0.00840    0.00316
AFIX  43
H29   2   -0.306217    0.278492    0.942419    11.00000   -1.20000
AFIX   0
C30   1   -0.156808    0.289379    0.926153    11.00000    0.03627    0.04036 =
         0.02458   -0.00179   -0.00390    0.01564
AFIX  43
H30   2   -0.171394    0.270320    0.901938    11.00000   -1.20000
AFIX   0
C31   1   -0.393450    0.309877    1.001950    11.00000    0.06063    0.06525 =
         0.04931    0.00908    0.01389   -0.00022
AFIX  33
H31A  2   -0.437185    0.314859    1.023026    11.00000   -1.20000
H31B  2   -0.411114    0.385495    0.985704    11.00000   -1.20000
H31C  2   -0.404073    0.220837    0.990006    11.00000   -1.20000
AFIX   0
C32   1    0.330279    0.000960    0.903867    11.00000    0.05857    0.02757 =
         0.02729    0.00142    0.00612   -0.00792
C33   1    0.401814    0.006599    0.876538    11.00000    0.05549    0.03537 =
         0.05235    0.00772    0.00479    0.00199
AFIX  43
H33   2    0.377590    0.017058    0.852906    11.00000   -1.20000
AFIX   0
C34   1    0.506442   -0.002284    0.882113    11.00000    0.02165    0.03834 =
         0.03321    0.00161    0.00242    0.01001
AFIX  43
H34   2    0.552038    0.002877    0.862531    11.00000   -1.20000
AFIX   0
C35   1    0.544007   -0.018227    0.915199    11.00000    0.03866    0.02516 =
         0.04256    0.00378   -0.00667    0.00192
C36   1    0.477967   -0.025311    0.944224    11.00000    0.03947    0.04526 =
         0.03944    0.00275   -0.00394    0.01144
AFIX  43
H36   2    0.504357   -0.035959    0.967572    11.00000   -1.20000
AFIX   0
C37   1    0.373910   -0.016611    0.938461    11.00000    0.04881    0.03860 =
         0.03704    0.00096    0.01790   -0.00307
AFIX  43
H37   2    0.329184   -0.022514    0.958268    11.00000   -1.20000
AFIX   0
C38   1    0.717126   -0.030893    0.895376    11.00000    0.04556    0.06166 =
         0.06130    0.00804   -0.00844   -0.00678
AFIX  33
H38A  2    0.786952   -0.041363    0.904626    11.00000   -1.20000
H38B  2    0.701690   -0.107607    0.879196    11.00000   -1.20000
H38C  2    0.711517    0.057123    0.882561    11.00000   -1.20000
AFIX   0
C39   1   -0.013985   -0.094576    0.932227    11.00000    0.02186    0.03534 =
         0.03386   -0.00067   -0.01105   -0.00401
C40   1   -0.034913   -0.232587    0.921695    11.00000    0.03020    0.04232 =
         0.03186   -0.00593    0.00500   -0.00004
AFIX  43
H40   2   -0.001181   -0.271376    0.901707    11.00000   -1.20000
AFIX   0
C41   1   -0.105743   -0.311501    0.940974    11.00000    0.04995    0.03422 =
         0.04567    0.00578    0.00222    0.00166
AFIX  43
H41   2   -0.117230   -0.405528    0.934677    11.00000   -1.20000
AFIX   0
C42   1   -0.159006   -0.254369    0.968984    11.00000    0.03633    0.04623 =
         0.03475    0.00267   -0.00059   -0.00592
C43   1   -0.140249   -0.115877    0.978706    11.00000    0.04289    0.03452 =
         0.03183   -0.00702    0.00124    0.00862
AFIX  43
H43   2   -0.176387   -0.075583    0.997981    11.00000   -1.20000
AFIX   0
C44   1   -0.067766   -0.037287    0.959772    11.00000    0.04671    0.03054 =
         0.04017    0.00218    0.00052   -0.00575
AFIX  43
H44   2   -0.055983    0.056578    0.966162    11.00000   -1.20000
AFIX   0
C45   1   -0.295976   -0.285358    1.011347    11.00000    0.06909    0.06497 =
         0.04378    0.00400    0.01583   -0.01040
AFIX  33
H45A  2   -0.338580   -0.359231    1.021355    11.00000   -1.20000
H45B  2   -0.257265   -0.240189    1.030415    11.00000   -1.20000
H45C  2   -0.339875   -0.217003    0.999544    11.00000   -1.20000
AFIX   0
C46   1    0.187986    0.007287    0.783881    11.00000    0.07010    0.03055 =
         0.06817   -0.01232    0.02191    0.00119
AFIX  43
H46   2    0.188247    0.099926    0.775375    11.00000   -1.20000
AFIX   0
C47   1    0.189896   -0.102749    0.759251    11.00000    0.11499    0.05088 =
         0.04054    0.00011   -0.00349   -0.02413
AFIX  43
H47   2    0.187320   -0.083759    0.734534    11.00000   -1.20000
AFIX   0
C48   1    0.195470   -0.237164    0.770950    11.00000    0.08632    0.05216 =
         0.06241   -0.00890    0.00613   -0.00428
AFIX  43
H48   2    0.197063   -0.312494    0.754740    11.00000   -1.20000
AFIX   0
C49   1    0.198589   -0.258312    0.806132    11.00000    0.12499    0.04940 =
         0.05738   -0.01597    0.00172    0.02659
AFIX  43
H49   2    0.204671   -0.349837    0.815157    11.00000   -1.20000
AFIX   0
C50   1    0.193058   -0.148833    0.829027    11.00000    0.08584    0.03908 =
         0.03998   -0.00432    0.00460   -0.00976
AFIX  43
H50   2    0.194331   -0.167498    0.853771    11.00000   -1.20000
AFIX   0
HKLF 4
 
REM  rej-94-1
REM R1 =  0.1279 for    5997 Fo > 4sig(Fo)  and  0.1689 for all    8349 data
REM    595 parameters refined using      0 restraints
 
END  
     
WGHT      0.0784     20.9513 

REM Instructions for potential hydrogen bonds
EQIV $1 x+1, y, z
HTAB C6 O2_$1
EQIV $2 -x, y+1/2, -z+3/2
HTAB C8 Cl1_$2
HTAB C16 Cl1
EQIV $3 x-1, y, z
HTAB C17 O3_$3
HTAB C46 N1
HTAB C50 N5

REM Highest difference peak  1.187,  deepest hole -0.946,  1-sigma level  0.149
Q1    1   0.0233  0.5566  0.8711  11.00000  0.05    0.95
Q2    1  -0.1388  0.1452  0.8856  11.00000  0.05    0.91
Q3    1   0.6386  0.3382  0.9129  11.00000  0.05    0.89
Q4    1  -0.2175  0.3533  0.8964  11.00000  0.05    0.84
Q5    1   0.3375  0.1543  0.8452  11.00000  0.05    0.82
Q6    1   0.1726  0.5409  0.8561  11.00000  0.05    0.82
Q7    1  -0.0588 -0.2354  0.8403  11.00000  0.05    0.66
Q8    1  -0.0190  0.4440  0.8413  11.00000  0.05    0.57
Q9    1   0.0354  0.3194  0.9041  11.00000  0.05    0.53
Q10   1  -0.2415 -0.0858  0.9856  11.00000  0.05    0.52
;

loop_
_symmetry_equiv_pos_site_id
_space_group_symop_operation_xyz
1 +X,+Y,+Z
2 -X,1/2+Y,1/2-Z
3 -X,-Y,-Z
4 +X,1/2-Y,1/2+Z

loop_
_atom_site_label
_atom_site_type_symbol
_atom_site_fract_x
_atom_site_fract_y
_atom_site_fract_z
_atom_site_U_iso_or_equiv
_atom_site_adp_type
_atom_site_occupancy
_atom_site_site_symmetry_multiplicity
_atom_site_calc_flag
_atom_site_refinement_flags
Mo1 Mo 0.17238(8) 0.16064(10) 0.85797(3) 0.0315(3) Uani 1 4 d .
Mo2 Mo 0.01710(8) 0.13530(10) 0.87244(3) 0.0320(3) Uani 1 4 d .
Cl1 Cl -0.0618(3) -0.0542(3) 0.83843(8) 0.0465(8) Uani 1 4 d .
O1 O 0.4221(7) 0.4964(11) 0.7140(3) 0.063(3) Uani 1 4 d .
O2 O -0.4196(6) 0.5271(9) 0.8245(3) 0.056(2) Uani 1 4 d .
O3 O 0.5386(7) 0.6628(8) 0.9069(3) 0.053(2) Uani 1 4 d .
O4 O -0.2884(7) 0.3222(9) 1.0123(2) 0.047(2) Uani 1 4 d .
O5 O 0.6459(6) -0.0321(9) 0.9242(2) 0.045(2) Uani 1 4 d .
O6 O -0.2263(7) -0.3432(9) 0.9862(2) 0.049(2) Uani 1 4 d .
N1 N 0.1447(8) 0.3094(10) 0.8150(2) 0.036(2) Uani 1 4 d .
N2 N -0.0291(8) 0.2891(10) 0.8330(3) 0.039(2) Uani 1 4 d .
N3 N 0.1889(7) 0.3314(10) 0.8944(3) 0.035(2) Uani 1 4 d .
N4 N 0.0213(8) 0.2954(9) 0.9100(2) 0.035(2) Uani 1 4 d .
N5 N 0.2262(7) 0.0174(9) 0.8975(2) 0.026(2) Uani 1 4 d .
N6 N 0.0595(7) -0.0118(9) 0.9132(2) 0.035(2) Uani 1 4 d .
N7 N 0.1858(7) -0.0150(10) 0.8184(2) 0.033(2) Uani 1 4 d .
C1 C 0.0440(10) 0.3476(13) 0.8126(3) 0.040(3) Uani 1 4 d .
C2 C 0.1085(10) 0.3624(13) 0.9136(3) 0.041(3) Uani 1 4 d .
C3 C 0.1593(10) -0.0420(12) 0.9182(3) 0.041(3) Uani 1 4 d .
C4 C 0.2120(9) 0.3554(13) 0.7897(3) 0.042(3) Uani 1 4 d .
C5 C 0.3115(10) 0.3819(14) 0.7993(4) 0.053(4) Uani 1 4 d .
C6 C 0.3854(9) 0.4267(14) 0.7753(3) 0.046(3) Uani 1 4 d .
C7 C 0.3571(11) 0.4501(14) 0.7403(4) 0.048(3) Uani 1 4 d .
C8 C 0.2571(11) 0.4218(13) 0.7300(3) 0.049(3) Uani 1 4 d .
C9 C 0.1857(11) 0.3737(12) 0.7536(3) 0.044(3) Uani 1 4 d .
C10 C 0.5214(12) 0.530(2) 0.7248(4) 0.094(7) Uani 1 4 d .
C11 C -0.1273(10) 0.3532(13) 0.8314(3) 0.038(3) Uani 1 4 d .
C12 C -0.1366(11) 0.4986(13) 0.8333(3) 0.045(3) Uani 1 4 d .
C13 C -0.2337(9) 0.5572(14) 0.8309(3) 0.046(3) Uani 1 4 d .
C14 C -0.3218(9) 0.4793(14) 0.8275(3) 0.043(3) Uani 1 4 d .
C15 C -0.3117(10) 0.3311(13) 0.8266(3) 0.043(3) Uani 1 4 d .
C16 C -0.2137(9) 0.2704(14) 0.8287(3) 0.040(3) Uani 1 4 d .
C17 C -0.4333(11) 0.6739(14) 0.8207(4) 0.060(4) Uani 1 4 d .
C18 C 0.2820(9) 0.4133(12) 0.8967(3) 0.035(3) Uani 1 4 d .
C19 C 0.3753(9) 0.3535(11) 0.9009(3) 0.036(3) Uani 1 4 d .
C20 C 0.4628(10) 0.4312(12) 0.9043(3) 0.041(3) Uani 1 4 d .
C21 C 0.4589(10) 0.5762(13) 0.9028(3) 0.042(3) Uani 1 4 d .
C22 C 0.3637(10) 0.6380(13) 0.8977(4) 0.051(4) Uani 1 4 d .
C23 C 0.2765(11) 0.5599(13) 0.8942(3) 0.051(4) Uani 1 4 d .
C24 C 0.6333(10) 0.6008(14) 0.9178(4) 0.056(4) Uani 1 4 d .
C25 C -0.0556(9) 0.3128(10) 0.9360(3) 0.032(3) Uani 1 4 d .
C26 C -0.0381(9) 0.3388(11) 0.9713(3) 0.035(3) Uani 1 4 d .
C27 C -0.1148(10) 0.3421(12) 0.9960(3) 0.040(3) Uani 1 4 d .
C28 C -0.2150(10) 0.3176(12) 0.9864(3) 0.039(3) Uani 1 4 d .
C29 C -0.2376(10) 0.2926(12) 0.9501(3) 0.039(3) Uani 1 4 d .
C30 C -0.1568(9) 0.2894(12) 0.9262(3) 0.034(3) Uani 1 4 d .
C31 C -0.3935(10) 0.3099(15) 1.0019(4) 0.058(4) Uani 1 4 d .
C32 C 0.3303(10) 0.0010(12) 0.9039(3) 0.038(3) Uani 1 4 d .
C33 C 0.4018(10) 0.0066(12) 0.8765(4) 0.048(3) Uani 1 4 d .
C34 C 0.5064(8) -0.0023(11) 0.8821(3) 0.031(3) Uani 1 4 d .
C35 C 0.5440(9) -0.0182(11) 0.9152(3) 0.035(3) Uani 1 4 d .
C36 C 0.4780(9) -0.0253(12) 0.9442(3) 0.041(3) Uani 1 4 d .
C37 C 0.3739(10) -0.0166(12) 0.9385(3) 0.041(3) Uani 1 4 d .
C38 C 0.7171(10) -0.0309(15) 0.8954(4) 0.056(4) Uani 1 4 d .
C39 C -0.0140(8) -0.0946(12) 0.9322(3) 0.030(3) Uani 1 4 d .
C40 C -0.0349(8) -0.2326(12) 0.9217(3) 0.035(3) Uani 1 4 d .
C41 C -0.1057(9) -0.3115(13) 0.9410(3) 0.043(3) Uani 1 4 d .
C42 C -0.1590(9) -0.2544(13) 0.9690(3) 0.039(3) Uani 1 4 d .
C43 C -0.1403(9) -0.1159(12) 0.9787(3) 0.036(3) Uani 1 4 d .
C44 C -0.0678(9) -0.0373(12) 0.9598(3) 0.039(3) Uani 1 4 d .
C45 C -0.2960(11) -0.2854(15) 1.0114(4) 0.059(4) Uani 1 4 d .
C46 C 0.1880(11) 0.0073(13) 0.7839(4) 0.056(4) Uani 1 4 d .
C47 C 0.1899(13) -0.1027(15) 0.7592(4) 0.069(5) Uani 1 4 d .
C48 C 0.1955(12) -0.2372(16) 0.7710(4) 0.067(4) Uani 1 4 d .
C49 C 0.1986(13) -0.2583(16) 0.8061(4) 0.077(5) Uani 1 4 d .
C50 C 0.1931(11) -0.1488(13) 0.8290(4) 0.055(4) Uani 1 4 d .
H1 H 0.02498 0.41735 0.7961 0.0484 Uiso 1 4 calc R
H2 H 0.11337 0.43496 0.93057 0.0489 Uiso 1 4 calc R
H3 H 0.18032 -0.10476 0.93617 0.0495 Uiso 1 4 calc R
H5 H 0.33086 0.36909 0.82342 0.0638 Uiso 1 4 calc R
H6 H 0.45424 0.441 0.78272 0.0550 Uiso 1 4 calc R
H8 H 0.23768 0.43621 0.70597 0.0586 Uiso 1 4 calc R
H9 H 0.1183 0.35259 0.74562 0.0533 Uiso 1 4 calc R
H10A H 0.56103 0.56163 0.70426 0.1123 Uiso 1 4 calc R
H10B H 0.51857 0.60413 0.74255 0.1123 Uiso 1 4 calc R
H10C H 0.55428 0.44821 0.73514 0.1123 Uiso 1 4 calc R
H12 H -0.07776 0.55535 0.83628 0.0535 Uiso 1 4 calc R
H13 H -0.23967 0.65522 0.83153 0.0555 Uiso 1 4 calc R
H15 H -0.37094 0.27428 0.8247 0.0510 Uiso 1 4 calc R
H16 H -0.20686 0.17245 0.8282 0.0484 Uiso 1 4 calc R
H17A H -0.50654 0.69505 0.81888 0.0718 Uiso 1 4 calc R
H17B H -0.40437 0.72126 0.84147 0.0718 Uiso 1 4 calc R
H17C H -0.39814 0.7057 0.79925 0.0718 Uiso 1 4 calc R
H19 H 0.38019 0.25531 0.90152 0.0429 Uiso 1 4 calc R
H20 H 0.52691 0.38624 0.9076 0.0495 Uiso 1 4 calc R
H22 H 0.35901 0.7361 0.89658 0.0612 Uiso 1 4 calc R
H23 H 0.21242 0.60385 0.89014 0.0608 Uiso 1 4 calc R
H24A H 0.68609 0.67261 0.91989 0.0668 Uiso 1 4 calc R
H24B H 0.62403 0.5552 0.94076 0.0668 Uiso 1 4 calc R
H24C H 0.65469 0.53218 0.90009 0.0668 Uiso 1 4 calc R
H26 H 0.03027 0.35536 0.97889 0.0421 Uiso 1 4 calc R
H27 H -0.09868 0.36153 1.02004 0.0478 Uiso 1 4 calc R
H29 H -0.30622 0.27849 0.94242 0.0469 Uiso 1 4 calc R
H30 H -0.17139 0.27032 0.90194 0.0405 Uiso 1 4 calc R
H31A H -0.43719 0.31486 1.02303 0.0701 Uiso 1 4 calc R
H31B H -0.41111 0.3855 0.9857 0.0701 Uiso 1 4 calc R
H31C H -0.40407 0.22084 0.99001 0.0701 Uiso 1 4 calc R
H33 H 0.37759 0.01706 0.85291 0.0573 Uiso 1 4 calc R
H34 H 0.55204 0.00288 0.86253 0.0373 Uiso 1 4 calc R
H36 H 0.50436 -0.03596 0.96757 0.0497 Uiso 1 4 calc R
H37 H 0.32918 -0.02251 0.95827 0.0498 Uiso 1 4 calc R
H38A H 0.78695 -0.04136 0.90463 0.0674 Uiso 1 4 calc R
H38B H 0.70169 -0.10761 0.8792 0.0674 Uiso 1 4 calc R
H38C H 0.71152 0.05712 0.88256 0.0674 Uiso 1 4 calc R
H40 H -0.00118 -0.27138 0.90171 0.0417 Uiso 1 4 calc R
H41 H -0.11723 -0.40553 0.93468 0.0519 Uiso 1 4 calc R
H43 H -0.17639 -0.07558 0.99798 0.0437 Uiso 1 4 calc R
H44 H -0.05598 0.05658 0.96616 0.0470 Uiso 1 4 calc R
H45A H -0.33858 -0.35923 1.02135 0.0711 Uiso 1 4 calc R
H45B H -0.25727 -0.24019 1.03041 0.0711 Uiso 1 4 calc R
H45C H -0.33988 -0.217 0.99954 0.0711 Uiso 1 4 calc R
H46 H 0.18825 0.09993 0.77538 0.0675 Uiso 1 4 calc R
H47 H 0.18732 -0.08376 0.73453 0.0826 Uiso 1 4 calc R
H48 H 0.19706 -0.31249 0.75474 0.0803 Uiso 1 4 calc R
H49 H 0.20467 -0.34984 0.81516 0.0927 Uiso 1 4 calc R
H50 H 0.19433 -0.1675 0.85377 0.0659 Uiso 1 4 calc R

loop_
_atom_site_aniso_label
_atom_site_aniso_U_11
_atom_site_aniso_U_22
_atom_site_aniso_U_33
_atom_site_aniso_U_12
_atom_site_aniso_U_13
_atom_site_aniso_U_23
Mo1 0.0376(6) 0.0287(6) 0.0282(6) 0.0031(4) 0.0012(4) -0.0002(4)
Mo2 0.0366(6) 0.0299(6) 0.0293(6) 0.0028(5) -0.0001(4) -0.0006(4)
Cl1 0.051(2) 0.0418(18) 0.0465(19) 0.0009(15) -0.0070(15) -0.0055(15)
O1 0.048(6) 0.082(7) 0.057(6) -0.010(5) 0.009(5) 0.002(5)
O2 0.038(5) 0.052(6) 0.078(7) 0.002(4) -0.008(5) 0.003(5)
O3 0.052(6) 0.030(5) 0.078(7) -0.012(4) -0.017(5) 0.002(4)
O4 0.050(6) 0.061(6) 0.029(5) 0.007(5) 0.010(4) 0.004(4)
O5 0.031(5) 0.061(6) 0.044(5) 0.007(4) 0.001(4) 0.003(4)
O6 0.057(6) 0.047(5) 0.042(5) -0.006(4) 0.008(4) 0.003(4)
N1 0.045(6) 0.034(5) 0.028(5) 0.015(5) 0.013(5) -0.007(4)
N2 0.046(6) 0.031(5) 0.039(6) 0.003(5) -0.009(5) 0.009(5)
N3 0.031(6) 0.035(6) 0.038(6) -0.005(4) -0.004(5) -0.001(4)
N4 0.045(6) 0.028(5) 0.031(6) 0.005(5) 0.008(5) -0.007(4)
N5 0.019(5) 0.033(5) 0.027(5) 0.004(4) -0.000(4) 0.001(4)
N6 0.044(6) 0.029(5) 0.033(5) 0.005(5) 0.006(5) 0.007(4)
N7 0.035(6) 0.043(6) 0.020(5) 0.002(4) 0.007(4) 0.000(4)
C1 0.050(8) 0.048(8) 0.024(6) -0.013(6) 0.008(6) -0.007(5)
C2 0.062(9) 0.038(7) 0.022(6) -0.001(7) -0.007(6) -0.002(5)
C3 0.054(9) 0.033(7) 0.037(7) 0.021(6) -0.008(6) -0.006(6)
C4 0.031(7) 0.043(7) 0.053(8) 0.014(6) 0.003(6) 0.004(6)
C5 0.049(9) 0.065(10) 0.045(8) 0.010(7) 0.007(7) -0.010(7)
C6 0.032(7) 0.067(9) 0.039(7) -0.008(6) 0.007(6) -0.008(7)
C7 0.051(9) 0.048(8) 0.045(8) -0.003(7) 0.011(7) -0.008(6)
C8 0.075(10) 0.041(8) 0.031(7) 0.003(7) -0.000(7) -0.000(6)
C9 0.063(9) 0.040(7) 0.030(7) -0.013(6) 0.001(6) 0.007(6)
C10 0.074(12) 0.164(19) 0.043(9) -0.068(12) 0.023(8) -0.018(11)
C11 0.048(8) 0.051(8) 0.016(6) -0.000(6) 0.007(5) 0.004(5)
C12 0.066(9) 0.034(7) 0.034(7) 0.002(6) 0.005(6) 0.003(6)
C13 0.034(7) 0.044(8) 0.061(9) 0.006(6) 0.001(6) 0.009(7)
C14 0.030(7) 0.054(8) 0.044(8) -0.002(6) 0.001(6) -0.002(6)
C15 0.049(8) 0.047(8) 0.031(7) -0.007(6) -0.003(6) 0.004(6)
C16 0.042(8) 0.046(8) 0.033(7) 0.001(6) 0.004(6) 0.007(6)
C17 0.057(10) 0.061(10) 0.061(10) 0.011(8) -0.001(7) -0.007(8)
C18 0.042(7) 0.031(6) 0.030(6) 0.006(6) 0.004(5) -0.007(5)
C19 0.043(7) 0.021(6) 0.043(7) 0.007(5) 0.013(6) 0.004(5)
C20 0.052(8) 0.035(7) 0.037(7) 0.006(6) -0.004(6) 0.004(6)
C21 0.046(8) 0.034(7) 0.047(8) -0.014(6) -0.007(6) -0.002(6)
C22 0.053(8) 0.030(7) 0.070(9) -0.027(6) -0.026(7) -0.006(6)
C23 0.062(9) 0.031(7) 0.059(9) 0.017(7) 0.010(7) -0.009(6)
C24 0.042(8) 0.047(8) 0.078(10) -0.012(7) -0.016(7) 0.004(7)
C25 0.056(8) 0.014(5) 0.025(6) 0.007(5) 0.004(5) 0.003(4)
C26 0.045(7) 0.039(7) 0.022(6) 0.002(6) -0.000(5) 0.002(5)
C27 0.058(8) 0.038(7) 0.024(6) 0.012(6) 0.001(6) -0.003(5)
C28 0.045(8) 0.034(7) 0.037(7) -0.002(6) 0.013(6) -0.004(6)
C29 0.048(8) 0.033(7) 0.037(7) 0.003(6) 0.008(6) -0.001(5)
C30 0.036(7) 0.040(7) 0.025(6) 0.016(5) -0.004(5) -0.002(5)
C31 0.061(10) 0.065(10) 0.049(9) -0.000(8) 0.014(7) 0.009(7)
C32 0.059(9) 0.028(6) 0.027(6) -0.008(6) 0.006(6) 0.001(5)
C33 0.055(9) 0.035(7) 0.052(8) 0.002(6) 0.005(7) 0.008(6)
C34 0.022(6) 0.038(7) 0.033(6) 0.010(5) 0.002(5) 0.002(5)
C35 0.039(7) 0.025(6) 0.043(7) 0.002(5) -0.007(6) 0.004(5)
C36 0.039(8) 0.045(8) 0.039(7) 0.011(6) -0.004(6) 0.003(6)
C37 0.049(8) 0.039(7) 0.037(7) -0.003(6) 0.018(6) 0.001(6)
C38 0.046(9) 0.062(10) 0.061(9) -0.007(7) -0.008(7) 0.008(7)
C39 0.022(6) 0.035(6) 0.034(6) -0.004(5) -0.011(5) -0.001(5)
C40 0.030(7) 0.042(7) 0.032(6) -0.000(5) 0.005(5) -0.006(6)
C41 0.050(8) 0.034(7) 0.046(8) 0.002(6) 0.002(6) 0.006(6)
C42 0.036(7) 0.046(7) 0.035(7) -0.006(6) -0.001(6) 0.003(6)
C43 0.043(7) 0.035(7) 0.032(7) 0.009(6) 0.001(5) -0.007(5)
C44 0.047(8) 0.031(6) 0.040(7) -0.006(6) 0.001(6) 0.002(6)
C45 0.069(10) 0.065(10) 0.044(8) -0.010(8) 0.016(7) 0.004(7)
C46 0.070(10) 0.031(7) 0.068(10) 0.001(7) 0.022(8) -0.012(7)
C47 0.115(14) 0.051(9) 0.041(8) -0.024(9) -0.003(8) 0.000(7)
C48 0.086(12) 0.052(9) 0.062(11) -0.004(9) 0.006(9) -0.009(8)
C49 0.125(16) 0.049(9) 0.057(11) 0.027(10) 0.002(10) -0.016(8)
C50 0.086(11) 0.039(8) 0.040(8) -0.010(7) 0.005(7) -0.004(6)

loop_
_atom_type_symbol
_atom_type_description
_atom_type_scat_dispersion_real
_atom_type_scat_dispersion_imag
_atom_type_scat_source
C C 0.0033 0.0016
;
International Tables for Crystallography
(Vol. C, Tables 4.2.6.8 and 6.1.1.4)
;
H H 0.0000 0.0000
;
International Tables for Crystallography
(Vol. C, Table 6.1.1.4)
;
Cl Cl 0.1484 0.1585
;
International Tables for Crystallography
(Vol. C, Tables 4.2.6.8 and 6.1.1.4)
;
Mo Mo -1.6832 0.6857
;
International Tables for Crystallography
(Vol. C, Tables 4.2.6.8 and 6.1.1.4)
;
N N 0.0061 0.0033
;
International Tables for Crystallography
(Vol. C, Tables 4.2.6.8 and 6.1.1.4)
;
O O 0.0106 0.0060
;
International Tables for Crystallography
(Vol. C, Tables 4.2.6.8 and 6.1.1.4)
;

loop_
_geom_angle_atom_site_label_1
_geom_angle_atom_site_label_2
_geom_angle_atom_site_label_3
_geom_angle
_geom_angle_publ_flag
Mo2 Mo1 N1 96.3(3) yes
Mo2 Mo1 N3 91.1(2) yes
Mo2 Mo1 N5 93.4(2) yes
Mo2 Mo1 N7 99.1(2) yes
N1 Mo1 N3 89.2(3) yes
N1 Mo1 N5 170.3(3) yes
N1 Mo1 N7 90.9(3) yes
N3 Mo1 N5 91.0(3) yes
N3 Mo1 N7 169.7(3) yes
N5 Mo1 N7 87.1(3) yes
Mo1 Mo2 Cl1 110.62(9) yes
Mo1 Mo2 N2 90.5(3) yes
Mo1 Mo2 N4 93.7(3) yes
Mo1 Mo2 N6 90.9(3) yes
Cl1 Mo2 N2 92.1(3) yes
Cl1 Mo2 N4 155.6(3) yes
Cl1 Mo2 N6 89.3(3) yes
N2 Mo2 N4 88.1(4) yes
N2 Mo2 N6 177.6(4) yes
N4 Mo2 N6 89.9(3) yes
C7 O1 C10 116.0(11) yes
C14 O2 C17 117.3(10) yes
C21 O3 C24 116.1(9) yes
C28 O4 C31 118.2(9) yes
C35 O5 C38 116.1(9) yes
C42 O6 C45 118.2(10) yes
Mo1 N1 C1 112.4(7) yes
Mo1 N1 C4 128.4(8) yes
C1 N1 C4 118.9(10) yes
Mo2 N2 C1 118.5(8) yes
Mo2 N2 C11 124.8(7) yes
C1 N2 C11 115.6(10) yes
Mo1 N3 C2 116.6(8) yes
Mo1 N3 C18 122.5(7) yes
C2 N3 C18 120.8(10) yes
Mo2 N4 C2 116.9(8) yes
Mo2 N4 C25 122.5(7) yes
C2 N4 C25 119.0(9) yes
Mo1 N5 C3 118.6(8) yes
Mo1 N5 C32 120.8(7) yes
C3 N5 C32 120.1(9) yes
Mo2 N6 C3 119.1(7) yes
Mo2 N6 C39 123.3(7) yes
C3 N6 C39 117.0(9) yes
Mo1 N7 C46 122.0(8) yes
Mo1 N7 C50 121.5(8) yes
C46 N7 C50 116.5(10) yes
N1 C1 N2 122.0(10) yes
N3 C2 N4 121.6(10) yes
N5 C3 N6 118.0(10) yes
N1 C4 C5 118.9(11) yes
N1 C4 C9 123.8(11) yes
C5 C4 C9 117.3(12) yes
C4 C5 C6 122.8(12) yes
C5 C6 C7 119.0(12) yes
O1 C7 C6 124.9(12) yes
O1 C7 C8 116.2(11) yes
C6 C7 C8 118.9(12) yes
C7 C8 C9 121.7(12) yes
C4 C9 C8 120.2(12) yes
N2 C11 C12 120.6(11) yes
N2 C11 C16 118.9(11) yes
C12 C11 C16 120.5(12) yes
C11 C12 C13 118.7(12) yes
C12 C13 C14 122.9(12) yes
O2 C14 C13 127.1(12) yes
O2 C14 C15 114.9(11) yes
C13 C14 C15 118.0(11) yes
C14 C15 C16 119.7(11) yes
C11 C16 C15 120.2(12) yes
N3 C18 C19 121.7(10) yes
N3 C18 C23 119.8(11) yes
C19 C18 C23 118.5(11) yes
C18 C19 C20 121.6(11) yes
C19 C20 C21 120.8(12) yes
O3 C21 C20 126.0(11) yes
O3 C21 C22 116.1(11) yes
C20 C21 C22 117.8(12) yes
C21 C22 C23 121.2(12) yes
C18 C23 C22 120.0(12) yes
N4 C25 C26 125.2(11) yes
N4 C25 C30 118.0(9) yes
C26 C25 C30 116.5(11) yes
C25 C26 C27 122.8(11) yes
C26 C27 C28 120.9(11) yes
O4 C28 C27 118.1(10) yes
O4 C28 C29 123.3(11) yes
C27 C28 C29 118.6(11) yes
C28 C29 C30 118.2(11) yes
C25 C30 C29 122.9(10) yes
N5 C32 C33 121.6(10) yes
N5 C32 C37 124.0(10) yes
C33 C32 C37 114.4(11) yes
C32 C33 C34 123.2(12) yes
C33 C34 C35 120.3(11) yes
O5 C35 C34 126.0(10) yes
O5 C35 C36 113.5(10) yes
C34 C35 C36 120.5(11) yes
C35 C36 C37 118.9(11) yes
C32 C37 C36 122.8(11) yes
N6 C39 C40 120.7(9) yes
N6 C39 C44 119.7(10) yes
C40 C39 C44 119.6(10) yes
C39 C40 C41 119.5(10) yes
C40 C41 C42 120.8(11) yes
O6 C42 C41 115.4(11) yes
O6 C42 C43 125.1(10) yes
C41 C42 C43 119.4(11) yes
C42 C43 C44 119.8(10) yes
C39 C44 C43 120.8(11) yes
N7 C46 C47 121.8(12) yes
C46 C47 C48 120.1(13) yes
C47 C48 C49 117.6(14) yes
C48 C49 C50 120.3(14) yes
N7 C50 C49 123.6(13) yes
N1 C1 H1 118.983 no
N2 C1 H1 118.988 no
N3 C2 H2 119.200 no
N4 C2 H2 119.198 no
N5 C3 H3 121.019 no
N6 C3 H3 121.019 no
C4 C5 H5 118.611 no
C6 C5 H5 118.603 no
C5 C6 H6 120.488 no
C7 C6 H6 120.476 no
C7 C8 H8 119.144 no
C9 C8 H8 119.133 no
C4 C9 H9 119.923 no
C8 C9 H9 119.903 no
O1 C10 H10A 109.479 no
O1 C10 H10B 109.469 no
O1 C10 H10C 109.476 no
H10A C10 H10B 109.463 no
H10A C10 H10C 109.481 no
H10B C10 H10C 109.460 no
C11 C12 H12 120.639 no
C13 C12 H12 120.641 no
C12 C13 H13 118.542 no
C14 C13 H13 118.547 no
C14 C15 H15 120.147 no
C16 C15 H15 120.134 no
C11 C16 H16 119.915 no
C15 C16 H16 119.910 no
O2 C17 H17A 109.475 no
O2 C17 H17B 109.461 no
O2 C17 H17C 109.465 no
H17A C17 H17B 109.475 no
H17A C17 H17C 109.474 no
H17B C17 H17C 109.477 no
C18 C19 H19 119.189 no
C20 C19 H19 119.199 no
C19 C20 H20 119.601 no
C21 C20 H20 119.607 no
C21 C22 H22 119.417 no
C23 C22 H22 119.404 no
C18 C23 H23 119.997 no
C22 C23 H23 119.998 no
O3 C24 H24A 109.472 no
O3 C24 H24B 109.464 no
O3 C24 H24C 109.470 no
H24A C24 H24B 109.471 no
H24A C24 H24C 109.478 no
H24B C24 H24C 109.472 no
C25 C26 H26 118.578 no
C27 C26 H26 118.579 no
C26 C27 H27 119.559 no
C28 C27 H27 119.561 no
C28 C29 H29 120.883 no
C30 C29 H29 120.879 no
C25 C30 H30 118.543 no
C29 C30 H30 118.552 no
O4 C31 H31A 109.464 no
O4 C31 H31B 109.471 no
O4 C31 H31C 109.470 no
H31A C31 H31B 109.482 no
H31A C31 H31C 109.467 no
H31B C31 H31C 109.474 no
C32 C33 H33 118.402 no
C34 C33 H33 118.387 no
C33 C34 H34 119.858 no
C35 C34 H34 119.839 no
C35 C36 H36 120.551 no
C37 C36 H36 120.547 no
C32 C37 H37 118.620 no
C36 C37 H37 118.624 no
O5 C38 H38A 109.478 no
O5 C38 H38B 109.463 no
O5 C38 H38C 109.478 no
H38A C38 H38B 109.473 no
H38A C38 H38C 109.476 no
H38B C38 H38C 109.460 no
C39 C40 H40 120.254 no
C41 C40 H40 120.236 no
C40 C41 H41 119.589 no
C42 C41 H41 119.561 no
C42 C43 H43 120.125 no
C44 C43 H43 120.115 no
C39 C44 H44 119.607 no
C43 C44 H44 119.607 no
O6 C45 H45A 109.462 no
O6 C45 H45B 109.461 no
O6 C45 H45C 109.461 no
H45A C45 H45B 109.497 no
H45A C45 H45C 109.472 no
H45B C45 H45C 109.474 no
N7 C46 H46 119.098 no
C47 C46 H46 119.126 no
C46 C47 H47 119.955 no
C48 C47 H47 119.955 no
C47 C48 H48 121.214 no
C49 C48 H48 121.217 no
C48 C49 H49 119.851 no
C50 C49 H49 119.828 no
N7 C50 H50 118.207 no
C49 C50 H50 118.197 no

loop_
_geom_bond_atom_site_label_1
_geom_bond_atom_site_label_2
_geom_bond_distance
_geom_bond_publ_flag
Mo1 Mo2 2.1129(15) yes
Mo1 N1 2.194(9) yes
Mo1 N3 2.156(9) yes
Mo1 N5 2.149(9) yes
Mo1 N7 2.266(9) yes
Mo2 Cl1 2.458(3) yes
Mo2 N2 2.186(9) yes
Mo2 N4 2.097(9) yes
Mo2 N6 2.162(9) yes
O1 C7 1.379(16) yes
O1 C10 1.395(18) yes
O2 C14 1.361(15) yes
O2 C17 1.436(17) yes
O3 C21 1.343(15) yes
O3 C24 1.432(15) yes
O4 C28 1.371(15) yes
O4 C31 1.430(16) yes
O5 C35 1.378(14) yes
O5 C38 1.430(15) yes
O6 C42 1.388(15) yes
O6 C45 1.429(16) yes
N1 C1 1.367(16) yes
N1 C4 1.370(16) yes
N2 C1 1.350(15) yes
N2 C11 1.423(16) yes
N3 C2 1.310(16) yes
N3 C18 1.452(15) yes
N4 C2 1.316(16) yes
N4 C25 1.414(15) yes
N5 C3 1.303(15) yes
N5 C32 1.388(15) yes
N6 C3 1.348(16) yes
N6 C39 1.441(14) yes
N7 C46 1.318(17) yes
N7 C50 1.356(16) yes
C4 C5 1.372(18) yes
C4 C9 1.415(17) yes
C5 C6 1.394(18) yes
C6 C7 1.388(18) yes
C7 C8 1.39(2) yes
C8 C9 1.370(18) yes
C11 C12 1.410(17) yes
C11 C16 1.386(18) yes
C12 C13 1.390(18) yes
C13 C14 1.378(17) yes
C14 C15 1.437(18) yes
C15 C16 1.408(18) yes
C18 C19 1.356(16) yes
C18 C23 1.420(17) yes
C19 C20 1.372(17) yes
C20 C21 1.401(17) yes
C21 C22 1.391(18) yes
C22 C23 1.370(19) yes
C25 C26 1.371(15) yes
C25 C30 1.390(16) yes
C26 C27 1.368(17) yes
C27 C28 1.376(18) yes
C28 C29 1.418(17) yes
C29 C30 1.390(16) yes
C32 C33 1.392(18) yes
C32 C37 1.432(17) yes
C33 C34 1.383(17) yes
C34 C35 1.348(16) yes
C35 C36 1.395(17) yes
C36 C37 1.377(17) yes
C39 C40 1.417(16) yes
C39 C44 1.370(16) yes
C40 C41 1.402(17) yes
C41 C42 1.380(17) yes
C42 C43 1.408(17) yes
C43 C44 1.408(16) yes
C46 C47 1.41(2) yes
C47 C48 1.37(2) yes
C48 C49 1.34(2) yes
C49 C50 1.37(2) yes
C1 H1 0.950 no
C2 H2 0.950 no
C3 H3 0.950 no
C5 H5 0.950 no
C6 H6 0.950 no
C8 H8 0.950 no
C9 H9 0.950 no
C10 H10A 0.980 no
C10 H10B 0.980 no
C10 H10C 0.980 no
C12 H12 0.950 no
C13 H13 0.950 no
C15 H15 0.950 no
C16 H16 0.950 no
C17 H17A 0.980 no
C17 H17B 0.980 no
C17 H17C 0.980 no
C19 H19 0.950 no
C20 H20 0.950 no
C22 H22 0.950 no
C23 H23 0.950 no
C24 H24A 0.980 no
C24 H24B 0.980 no
C24 H24C 0.980 no
C26 H26 0.950 no
C27 H27 0.950 no
C29 H29 0.950 no
C30 H30 0.950 no
C31 H31A 0.980 no
C31 H31B 0.980 no
C31 H31C 0.980 no
C33 H33 0.950 no
C34 H34 0.950 no
C36 H36 0.950 no
C37 H37 0.950 no
C38 H38A 0.980 no
C38 H38B 0.980 no
C38 H38C 0.980 no
C40 H40 0.950 no
C41 H41 0.950 no
C43 H43 0.950 no
C44 H44 0.950 no
C45 H45A 0.980 no
C45 H45B 0.980 no
C45 H45C 0.980 no
C46 H46 0.950 no
C47 H47 0.950 no
C48 H48 0.950 no
C49 H49 0.950 no
C50 H50 0.950 no

loop_
_geom_contact_atom_site_label_1
_geom_contact_atom_site_label_2
_geom_contact_distance
_geom_contact_publ_flag
_geom_contact_site_symmetry_2
Mo1 C5 3.571(14) no .
Mo1 C33 3.413(13) no .
Mo2 C30 3.387(11) no .
Cl1 N7 3.340(9) no .
Cl1 C40 3.596(12) no .
Cl1 C50 3.466(15) no .
O3 C23 3.591(16) no .
O5 C37 3.593(15) no .
N1 C46 3.194(16) no .
N2 C2 3.598(15) no .
N3 C25 3.562(15) no .
N4 C11 3.582(15) no .
N5 C39 3.565(13) no .
N5 C50 3.068(16) no .
N6 C25 3.580(14) no .
N6 C32 3.553(16) no .
N7 C33 3.573(16) no .
N7 C48 2.795(18) no .
C1 C5 3.541(18) no .
C1 C9 2.906(17) no .
C1 C12 2.881(18) no .
C1 C16 3.498(17) no .
C2 C19 3.515(18) no .
C2 C23 2.996(18) no .
C2 C26 2.906(16) no .
C2 C30 3.565(17) no .
C3 C33 3.564(18) no .
C3 C37 2.911(18) no .
C3 C40 3.134(17) no .
C3 C44 3.355(17) no .
C3 C50 3.542(18) no .
C4 C7 2.811(18) no .
C4 C46 3.382(18) no .
C5 C8 2.734(18) no .
C6 C9 2.778(18) no .
C6 C10 2.79(2) no .
C11 C14 2.818(17) no .
C12 C15 2.809(18) no .
C13 C16 2.782(19) no .
C13 C17 2.861(18) no .
C18 C21 2.801(17) no .
C19 C22 2.753(16) no .
C19 C32 3.455(16) no .
C19 C33 3.489(16) no .
C20 C23 2.755(19) no .
C20 C24 2.807(18) no .
C25 C28 2.817(17) no .
C25 C44 3.499(15) no .
C26 C29 2.757(17) no .
C27 C30 2.735(16) no .
C29 C31 2.827(18) no .
C30 C44 3.591(16) no .
C32 C35 2.826(17) no .
C33 C36 2.753(18) no .
C33 C50 3.586(19) no .
C34 C37 2.744(16) no .
C34 C38 2.806(17) no .
C39 C42 2.808(16) no .
C40 C43 2.790(16) no .
C41 C44 2.784(17) no .
C43 C45 2.885(18) no .
C46 C49 2.70(2) no .
C47 C50 2.67(2) no .
O1 C17 3.380(17) no 2_546
O2 O3 3.413(13) no 1_455
O2 C6 3.292(15) no 1_455
O2 C20 3.501(15) no 1_455
O2 C21 3.386(15) no 1_455
O3 O2 3.413(13) no 1_655
O3 O5 3.325(12) no 1_565
O3 C17 3.269(17) no 1_655
O3 C34 3.391(14) no 1_565
O3 C35 3.096(13) no 1_565
O3 C36 3.418(14) no 1_565
O4 O6 3.474(12) no 1_565
O4 C22 3.553(15) no 3_567
O5 O3 3.325(12) no 1_545
O5 C24 3.556(16) no 1_545
O5 C43 3.555(14) no 1_655
O6 O4 3.474(12) no 1_545
O6 C24 3.206(16) no 1_445
O6 C27 3.388(14) no 1_545
O6 C28 3.278(14) no 1_545
C6 O2 3.292(15) no 1_655
C11 C47 3.538(18) no 2_556
C16 C47 3.547(18) no 2_556
C17 O1 3.380(17) no 2_556
C17 O3 3.269(17) no 1_455
C17 C21 3.530(19) no 1_455
C19 C45 3.529(18) no 3_557
C20 O2 3.501(15) no 1_655
C21 O2 3.386(15) no 1_655
C21 C17 3.530(19) no 1_655
C22 O4 3.553(15) no 3_567
C22 C32 3.539(17) no 1_565
C24 O5 3.556(16) no 1_565
C24 O6 3.206(16) no 1_665
C26 C42 3.511(16) no 3_557
C27 O6 3.388(14) no 1_565
C28 O6 3.278(14) no 1_565
C31 C36 3.590(19) no 3_557
C32 C22 3.539(17) no 1_545
C34 O3 3.391(14) no 1_545
C35 O3 3.096(13) no 1_545
C36 O3 3.418(14) no 1_545
C36 C31 3.590(19) no 3_557
C42 C26 3.511(16) no 3_557
C43 O5 3.555(14) no 1_455
C44 C44 3.581(17) no 3_557
C45 C19 3.529(18) no 3_557
C47 C11 3.538(18) no 2_546
C47 C16 3.547(18) no 2_546
Mo1 H5 3.1667 no .
Mo1 H19 3.2959 no .
Mo1 H33 3.0208 no .
Mo1 H46 3.1747 no .
Mo1 H50 3.1844 no .
Mo2 H16 3.3805 no .
Mo2 H30 2.9984 no .
Cl1 H16 2.9181 no .
Cl1 H40 3.2714 no .
Cl1 H50 3.5616 no .
O1 H6 2.6767 no .
O1 H8 2.4928 no .
O2 H13 2.6658 no .
O2 H15 2.5214 no .
O3 H20 2.6738 no .
O3 H22 2.4777 no .
O4 H27 2.5201 no .
O4 H29 2.6783 no .
O5 H34 2.6468 no .
O5 H36 2.4689 no .
O6 H41 2.4819 no .
O6 H43 2.7008 no .
N1 H5 2.5150 no .
N1 H9 2.6699 no .
N1 H46 2.5774 no .
N2 H12 2.6500 no .
N2 H16 2.5834 no .
N2 H30 3.2014 no .
N3 H5 3.2771 no .
N3 H19 2.6142 no .
N3 H23 2.6530 no .
N4 H26 2.6612 no .
N4 H30 2.5433 no .
N4 H44 3.2882 no .
N5 H19 3.0553 no .
N5 H33 2.5953 no .
N5 H37 2.6821 no .
N5 H50 2.4635 no .
N6 H40 2.6629 no .
N6 H44 2.5889 no .
N6 H50 3.2220 no .
N7 H33 2.8347 no .
N7 H47 3.2291 no .
N7 H49 3.2440 no .
C1 H9 2.7064 no .
C1 H12 2.7108 no .
C1 H46 3.3513 no .
C2 H23 2.8387 no .
C2 H26 2.6658 no .
C3 H37 2.6872 no .
C3 H40 3.1087 no .
C3 H44 3.4764 no .
C3 H50 2.7509 no .
C4 H1 2.5232 no .
C4 H6 3.2779 no .
C4 H8 3.2687 no .
C4 H46 2.5431 no .
C5 H9 3.2422 no .
C5 H46 3.2864 no .
C6 H8 3.2449 no .
C6 H10B 2.7347 no .
C6 H10C 2.6821 no .
C7 H5 3.2483 no .
C7 H9 3.2608 no .
C7 H10A 3.1768 no .
C7 H10B 2.5797 no .
C7 H10C 2.5798 no .
C8 H6 3.2526 no .
C9 H1 2.6747 no .
C9 H5 3.2412 no .
C9 H46 2.7680 no .
C10 H6 2.5061 no .
C11 H1 2.4713 no .
C11 H13 3.2631 no .
C11 H15 3.2783 no .
C11 H30 2.8362 no .
C12 H1 2.6534 no .
C12 H16 3.2843 no .
C12 H30 3.4278 no .
C13 H15 3.2731 no .
C13 H17B 2.7616 no .
C13 H17C 2.8400 no .
C14 H12 3.2831 no .
C14 H16 3.3200 no .
C14 H17A 3.2013 no .
C14 H17B 2.6260 no .
C14 H17C 2.6260 no .
C15 H13 3.2721 no .
C15 H30 3.4257 no .
C16 H12 3.2851 no .
C16 H30 2.8151 no .
C17 H13 2.5635 no .
C18 H2 2.5531 no .
C18 H5 2.8691 no .
C18 H20 3.2309 no .
C18 H22 3.2737 no .
C19 H5 2.9806 no .
C19 H23 3.2433 no .
C20 H5 3.5482 no .
C20 H22 3.2525 no .
C20 H24B 2.7815 no .
C20 H24C 2.6906 no .
C21 H19 3.2630 no .
C21 H23 3.2603 no .
C21 H24A 3.1719 no .
C21 H24B 2.5919 no .
C21 H24C 2.5918 no .
C22 H20 3.2521 no .
C23 H2 2.8054 no .
C23 H5 3.3204 no .
C23 H19 3.2479 no .
C24 H20 2.5223 no .
C25 H2 2.5089 no .
C25 H27 3.2507 no .
C25 H29 3.2950 no .
C25 H44 2.7213 no .
C26 H2 2.6702 no .
C26 H30 3.2056 no .
C26 H44 2.7414 no .
C27 H29 3.2661 no .
C27 H44 3.0739 no .
C28 H26 3.2328 no .
C28 H30 3.2660 no .
C28 H31A 3.2133 no .
C28 H31B 2.6413 no .
C28 H31C 2.6413 no .
C28 H44 3.3519 no .
C29 H27 3.2645 no .
C29 H31B 2.7810 no .
C29 H31C 2.7324 no .
C29 H44 3.3418 no .
C30 H26 3.2088 no .
C30 H44 3.0079 no .
C31 H29 2.5357 no .
C32 H3 2.5216 no .
C32 H19 2.5417 no .
C32 H34 3.2882 no .
C32 H36 3.3211 no .
C32 H50 3.0568 no .
C33 H19 2.5944 no .
C33 H37 3.2367 no .
C33 H50 3.2983 no .
C34 H19 3.0716 no .
C34 H36 3.2376 no .
C34 H38B 2.7448 no .
C34 H38C 2.7361 no .
C35 H19 3.4353 no .
C35 H33 3.2131 no .
C35 H37 3.2413 no .
C35 H38A 3.2026 no .
C35 H38B 2.6127 no .
C35 H38C 2.6128 no .
C36 H19 3.3983 no .
C36 H34 3.2401 no .
C37 H3 2.6661 no .
C37 H19 2.9725 no .
C37 H33 3.2413 no .
C38 H34 2.5036 no .
C39 H3 2.5408 no .
C39 H41 3.2913 no .
C39 H43 3.2682 no .
C40 H3 3.1142 no .
C40 H44 3.2678 no .
C41 H43 3.2649 no .
C42 H40 3.2730 no .
C42 H44 3.2906 no .
C42 H45A 3.2286 no .
C42 H45B 2.6520 no .
C42 H45C 2.6520 no .
C43 H41 3.2655 no .
C43 H45B 2.7527 no .
C43 H45C 2.8910 no .
C44 H3 3.4204 no .
C44 H40 3.2644 no .
C45 H43 2.6060 no .
C46 H33 3.5880 no .
C46 H48 3.2786 no .
C46 H50 3.1293 no .
C47 H49 3.1884 no .
C48 H46 3.2596 no .
C48 H50 3.1933 no .
C49 H47 3.1847 no .
C50 H33 3.0268 no .
C50 H46 3.1399 no .
C50 H48 3.2155 no .
H1 H9 2.3454 no .
H1 H12 2.4231 no .
H2 H23 2.5800 no .
H2 H26 2.2559 no .
H3 H37 2.2560 no .
H3 H40 3.1415 no .
H3 H50 3.1699 no .
H5 H6 2.3311 no .
H5 H19 3.2061 no .
H6 H10A 3.4722 no .
H6 H10B 2.3411 no .
H6 H10C 2.2208 no .
H8 H9 2.3061 no .
H9 H46 2.8348 no .
H12 H13 2.3283 no .
H13 H17A 3.5340 no .
H13 H17B 2.2728 no .
H13 H17C 2.4459 no .
H15 H16 2.3588 no .
H16 H30 2.9711 no .
H19 H20 2.3047 no .
H19 H33 2.9406 no .
H19 H37 3.4950 no .
H20 H24A 3.4878 no .
H20 H24B 2.4129 no .
H20 H24C 2.2011 no .
H22 H23 2.3117 no .
H26 H27 2.2908 no .
H26 H44 3.1325 no .
H29 H30 2.3317 no .
H29 H31A 3.5059 no .
H29 H31B 2.3681 no .
H29 H31C 2.2725 no .
H30 H44 3.5171 no .
H33 H34 2.3079 no .
H33 H50 2.9817 no .
H34 H38A 3.4748 no .
H34 H38B 2.3107 no .
H34 H38C 2.2731 no .
H36 H37 2.3150 no .
H40 H41 2.3493 no .
H40 H50 3.2850 no .
H43 H44 2.3536 no .
H43 H45A 3.5715 no .
H43 H45B 2.2664 no .
H43 H45C 2.5330 no .
H46 H47 2.3484 no .
H47 H48 2.3390 no .
H48 H49 2.3077 no .
H49 H50 2.2880 no .
Cl1 H8 2.8394 no 2_546
Cl1 H9 3.3736 no 2_546
Cl1 H38A 3.1863 no 1_455
Cl1 H38B 3.4878 no 1_455
Cl1 H38C 3.5615 no 1_455
O1 H15 3.1253 no 2_556
O1 H17A 3.3489 no 2_546
O1 H17B 3.3878 no 2_546
O1 H17C 2.8670 no 2_546
O1 H34 2.9058 no 2_656
O2 H5 3.5951 no 1_455
O2 H6 2.4236 no 1_455
O2 H10B 3.2777 no 1_455
O2 H10C 3.4704 no 1_455
O2 H20 3.4851 no 1_455
O2 H24C 3.0071 no 1_455
O3 H17A 3.3815 no 1_655
O3 H17B 2.6367 no 1_655
O3 H31A 2.9653 no 3_567
O3 H38B 3.2453 no 1_565
O4 H3 3.1861 no 3_557
O4 H37 3.1435 no 3_557
O4 H45A 3.1627 no 1_565
O5 H24A 2.9027 no 1_545
O5 H29 3.1384 no 1_655
O5 H31C 3.5423 no 1_655
O5 H45C 3.3591 no 1_655
O6 H2 3.5761 no 3_557
O6 H24A 2.7495 no 1_445
O6 H24B 2.7735 no 1_445
O6 H26 2.8766 no 3_557
O6 H27 3.5381 no 1_545
O6 H31B 3.5600 no 1_545
N1 H49 3.3812 no 1_565
N2 H47 3.4958 no 2_556
N3 H45B 3.0965 no 3_557
N4 H41 3.5312 no 1_565
N5 H22 3.2213 no 1_545
N5 H45B 3.4892 no 3_557
N6 H38A 3.5803 no 1_455
N7 H10A 3.4910 no 2_646
C1 H47 3.5618 no 2_556
C1 H49 3.5962 no 1_565
C2 H45B 3.0967 no 3_557
C3 H22 3.4701 no 1_545
C3 H43 3.3659 no 3_557
C3 H45B 3.5785 no 3_557
C4 H48 3.4715 no 1_565
C4 H49 3.0045 no 1_565
C5 H10A 3.5128 no 2_646
C5 H49 3.0015 no 1_565
C6 H10B 3.4229 no 2_646
C6 H17A 3.3751 no 1_655
C6 H17C 3.5310 no 2_546
C6 H49 3.5338 no 1_565
C7 H17C 2.8413 no 2_546
C7 H48 3.1486 no 1_565
C8 H13 3.4712 no 2_546
C8 H16 3.3300 no 2_556
C8 H17C 2.9929 no 2_546
C8 H48 2.8399 no 1_565
C9 H48 3.0331 no 1_565
C9 H49 3.5457 no 1_565
C10 H15 3.5881 no 2_556
C10 H17C 3.4413 no 1_655
C10 H33 3.2160 no 2_656
C10 H34 3.4362 no 2_656
C11 H47 2.6747 no 2_556
C12 H47 2.7581 no 2_556
C13 H24C 2.9997 no 1_455
C13 H47 2.8804 no 2_556
C14 H6 3.3914 no 1_455
C14 H24C 2.8017 no 1_455
C14 H47 2.9870 no 2_556
C15 H24C 3.4103 no 1_455
C15 H38C 3.3953 no 1_455
C15 H47 2.9388 no 2_556
C16 H8 3.4942 no 2_546
C16 H38C 3.0530 no 1_455
C16 H47 2.7891 no 2_556
C16 H48 3.2521 no 2_556
C17 H6 3.0422 no 1_455
C17 H10B 3.0864 no 1_455
C17 H24C 3.4819 no 1_455
C17 H34 3.5501 no 1_465
C17 H38B 3.5198 no 1_465
C18 H45A 3.2158 no 3_557
C18 H45B 3.2311 no 3_557
C19 H45A 2.9704 no 3_557
C19 H45B 3.2065 no 3_557
C20 H31B 3.5077 no 1_655
C20 H45A 3.3148 no 3_557
C21 H17A 3.3964 no 1_655
C21 H17B 3.2414 no 1_655
C21 H31A 3.0001 no 3_567
C22 H17A 3.4659 no 1_655
C22 H31A 3.1692 no 3_567
C22 H50 3.3370 no 1_565
C23 H49 3.2419 no 1_565
C23 H50 3.2239 no 1_565
C24 H17B 3.1397 no 1_655
C24 H29 3.3411 no 1_655
C24 H31A 3.4943 no 3_567
C24 H31B 3.3494 no 1_655
C24 H38B 3.2916 no 1_565
C24 H41 3.3152 no 1_665
C24 H45C 3.5655 no 1_665
C25 H41 2.8359 no 1_565
C26 H26 3.5002 no 3_567
C26 H27 3.4139 no 3_567
C26 H41 3.0088 no 1_565
C27 H2 3.5072 no 3_567
C27 H3 3.5398 no 3_557
C27 H26 3.2620 no 3_567
C27 H41 3.3572 no 1_565
C28 H3 3.5975 no 3_557
C28 H24B 3.5520 no 1_455
C28 H41 3.5463 no 1_565
C29 H20 3.5781 no 1_455
C29 H24B 3.1311 no 1_455
C29 H24C 3.2966 no 1_455
C29 H38C 3.4766 no 1_455
C29 H41 3.3614 no 1_565
C30 H24C 3.5350 no 1_455
C30 H38A 3.3745 no 1_455
C30 H38C 3.2660 no 1_455
C30 H41 3.0071 no 1_565
C31 H24B 3.3137 no 1_455
C31 H36 3.2265 no 3_557
C31 H37 3.2622 no 3_557
C31 H45A 3.3537 no 1_565
C31 H45C 3.5927 no 3_457
C32 H22 2.5987 no 1_545
C32 H45B 3.5191 no 3_557
C33 H10A 3.1300 no 2_646
C33 H22 2.7752 no 1_545
C34 H10A 3.4268 no 2_646
C34 H17B 3.2906 no 1_645
C34 H22 3.2214 no 1_545
C35 H22 3.4547 no 1_545
C35 H24A 3.5173 no 1_545
C36 H22 3.3057 no 1_545
C36 H31A 3.1018 no 3_557
C36 H31C 3.3141 no 1_655
C36 H31C 3.2627 no 3_557
C36 H36 3.3844 no 3_657
C37 H22 2.8682 no 1_545
C37 H31A 3.3276 no 3_557
C37 H31C 3.3625 no 3_557
C37 H45B 3.1374 no 3_557
C37 H45C 3.2782 no 3_557
C38 H16 3.3550 no 1_655
C38 H17B 3.5148 no 1_645
C38 H24A 3.0349 no 1_545
C38 H29 3.4867 no 1_655
C38 H30 3.2602 no 1_655
C39 H27 3.4682 no 3_557
C39 H38A 2.8425 no 1_455
C40 H27 3.0654 no 3_557
C40 H38A 3.0358 no 1_455
C41 H24A 2.8323 no 1_445
C41 H26 3.2035 no 3_557
C41 H27 3.0807 no 3_557
C41 H38A 3.2602 no 1_455
C42 H24A 2.8268 no 1_445
C42 H24B 3.5370 no 1_445
C42 H26 2.7605 no 3_557
C42 H27 3.5407 no 3_557
C42 H38A 3.2561 no 1_455
C43 H26 3.1541 no 3_557
C43 H38A 3.0342 no 1_455
C43 H44 3.3437 no 3_557
C44 H38A 2.8105 no 1_455
C44 H44 3.2279 no 3_557
C45 H2 3.5404 no 3_557
C45 H19 3.4768 no 3_557
C45 H24A 3.4785 no 1_445
C45 H24B 3.2446 no 1_445
C45 H26 3.5499 no 3_557
C45 H37 3.2144 no 3_557
C46 H10A 3.3450 no 2_646
C46 H10C 3.4858 no 2_646
C47 H1 3.4968 no 2_546
C47 H10C 3.3795 no 2_646
C49 H23 3.4391 no 1_545
C50 H22 3.5191 no 1_545
C50 H23 3.3267 no 1_545
H1 C47 3.4968 no 2_556
H1 H47 2.9987 no 2_556
H1 H49 3.3250 no 1_565
H2 O6 3.5761 no 3_557
H2 C27 3.5072 no 3_567
H2 C45 3.5404 no 3_557
H2 H27 2.7134 no 3_567
H2 H40 3.3832 no 1_565
H2 H41 3.3831 no 1_565
H2 H45A 3.5258 no 3_557
H2 H45B 3.0352 no 3_557
H3 O4 3.1861 no 3_557
H3 C27 3.5398 no 3_557
H3 C28 3.5975 no 3_557
H3 H22 3.1673 no 1_545
H3 H23 3.3316 no 1_545
H3 H27 3.1635 no 3_557
H3 H43 3.0321 no 3_557
H5 O2 3.5951 no 1_655
H5 H10A 3.4483 no 2_646
H5 H49 3.1885 no 1_565
H6 O2 2.4236 no 1_655
H6 C14 3.3914 no 1_655
H6 C17 3.0422 no 1_655
H6 H10B 3.4071 no 2_646
H6 H15 3.2066 no 1_655
H6 H17A 2.8515 no 1_655
H6 H17C 3.2590 no 1_655
H8 Cl1 2.8394 no 2_556
H8 C16 3.4942 no 2_556
H8 H13 3.0587 no 2_546
H8 H16 2.6494 no 2_556
H8 H17B 3.4992 no 2_546
H8 H17C 3.0615 no 2_546
H8 H38B 3.3344 no 2_656
H8 H38C 3.5977 no 2_656
H8 H48 3.0899 no 1_565
H9 Cl1 3.3736 no 2_556
H9 H48 3.4095 no 1_565
H10A N7 3.4910 no 2_656
H10A C5 3.5128 no 2_656
H10A C33 3.1300 no 2_656
H10A C34 3.4268 no 2_656
H10A C46 3.3450 no 2_656
H10A H5 3.4483 no 2_656
H10A H15 3.3978 no 2_556
H10A H33 2.3400 no 2_656
H10A H34 2.9702 no 2_656
H10A H46 3.3785 no 2_656
H10B O2 3.2777 no 1_655
H10B C6 3.4229 no 2_656
H10B C17 3.0864 no 1_655
H10B H6 3.4071 no 2_656
H10B H10C 3.5560 no 2_656
H10B H15 3.5798 no 2_556
H10B H17A 3.0262 no 1_655
H10B H17C 2.5887 no 1_655
H10C O2 3.4704 no 1_655
H10C C46 3.4858 no 2_656
H10C C47 3.3795 no 2_656
H10C H10B 3.5560 no 2_646
H10C H17A 3.2406 no 2_546
H10C H17C 3.5210 no 1_655
H10C H17C 3.3616 no 2_546
H10C H33 3.5008 no 2_656
H10C H47 3.5709 no 2_656
H12 H40 3.1415 no 1_565
H12 H47 3.3100 no 2_556
H13 C8 3.4712 no 2_556
H13 H8 3.0587 no 2_556
H13 H24A 3.4740 no 1_455
H13 H24C 3.1622 no 1_455
H13 H38B 3.0099 no 1_465
H13 H47 3.4632 no 2_556
H15 O1 3.1253 no 2_546
H15 C10 3.5881 no 2_546
H15 H6 3.2066 no 1_455
H15 H10A 3.3978 no 2_546
H15 H10B 3.5798 no 2_546
H15 H20 3.5667 no 1_455
H15 H34 3.1482 no 1_455
H15 H38C 3.2093 no 1_455
H15 H47 3.5521 no 2_556
H16 C8 3.3300 no 2_546
H16 C38 3.3550 no 1_455
H16 H8 2.6494 no 2_546
H16 H38A 3.5448 no 1_455
H16 H38B 3.5263 no 1_455
H16 H38C 2.5649 no 1_455
H16 H47 3.3460 no 2_556
H16 H48 3.1323 no 2_556
H17A O1 3.3489 no 2_556
H17A O3 3.3815 no 1_455
H17A C6 3.3751 no 1_455
H17A C21 3.3964 no 1_455
H17A C22 3.4659 no 1_455
H17A H6 2.8515 no 1_455
H17A H10B 3.0262 no 1_455
H17A H10C 3.2406 no 2_556
H17A H22 3.4391 no 1_455
H17A H34 3.4809 no 1_465
H17B O1 3.3878 no 2_556
H17B O3 2.6367 no 1_455
H17B C21 3.2414 no 1_455
H17B C24 3.1397 no 1_455
H17B C34 3.2906 no 1_465
H17B C38 3.5148 no 1_465
H17B H8 3.4992 no 2_556
H17B H24A 3.2152 no 1_455
H17B H24C 2.9666 no 1_455
H17B H34 2.8888 no 1_465
H17B H38B 2.5805 no 1_465
H17C O1 2.8670 no 2_556
H17C C6 3.5310 no 2_556
H17C C7 2.8413 no 2_556
H17C C8 2.9929 no 2_556
H17C C10 3.4413 no 1_455
H17C H6 3.2590 no 1_455
H17C H8 3.0615 no 2_556
H17C H10B 2.5887 no 1_455
H17C H10C 3.5210 no 1_455
H17C H10C 3.3616 no 2_556
H19 C45 3.4768 no 3_557
H19 H45A 3.1238 no 3_557
H19 H45B 3.0314 no 3_557
H20 O2 3.4851 no 1_655
H20 C29 3.5781 no 1_655
H20 H15 3.5667 no 1_655
H20 H29 2.7446 no 1_655
H20 H31B 3.0514 no 1_655
H22 N5 3.2213 no 1_565
H22 C3 3.4701 no 1_565
H22 C32 2.5987 no 1_565
H22 C33 2.7752 no 1_565
H22 C34 3.2214 no 1_565
H22 C35 3.4547 no 1_565
H22 C36 3.3057 no 1_565
H22 C37 2.8682 no 1_565
H22 C50 3.5191 no 1_565
H22 H3 3.1673 no 1_565
H22 H17A 3.4391 no 1_655
H22 H31A 3.2330 no 3_567
H22 H33 3.1820 no 1_565
H22 H37 3.3152 no 1_565
H22 H50 2.8413 no 1_565
H23 C49 3.4391 no 1_565
H23 C50 3.3267 no 1_565
H23 H3 3.3316 no 1_565
H23 H40 3.0674 no 1_565
H23 H49 2.8629 no 1_565
H23 H50 2.6087 no 1_565
H24A O5 2.9027 no 1_565
H24A O6 2.7495 no 1_665
H24A C35 3.5173 no 1_565
H24A C38 3.0349 no 1_565
H24A C41 2.8323 no 1_665
H24A C42 2.8268 no 1_665
H24A C45 3.4785 no 1_665
H24A H13 3.4740 no 1_655
H24A H17B 3.2152 no 1_655
H24A H38A 3.1126 no 1_565
H24A H38B 2.6260 no 1_565
H24A H41 2.7309 no 1_665
H24A H45C 3.2041 no 1_665
H24B O6 2.7735 no 1_665
H24B C28 3.5520 no 1_655
H24B C29 3.1311 no 1_655
H24B C31 3.3137 no 1_655
H24B C42 3.5370 no 1_665
H24B C45 3.2446 no 1_665
H24B H29 2.8225 no 1_655
H24B H31A 3.0640 no 3_567
H24B H31B 2.4011 no 1_655
H24B H41 3.4046 no 1_665
H24B H45A 3.1846 no 1_665
H24B H45C 3.1563 no 1_665
H24C O2 3.0071 no 1_655
H24C C13 2.9997 no 1_655
H24C C14 2.8017 no 1_655
H24C C15 3.4103 no 1_655
H24C C17 3.4819 no 1_655
H24C C29 3.2966 no 1_655
H24C C30 3.5350 no 1_655
H24C H13 3.1622 no 1_655
H24C H17B 2.9666 no 1_655
H24C H29 2.9665 no 1_655
H24C H30 3.3972 no 1_655
H24C H41 3.3016 no 1_665
H26 O6 2.8766 no 3_557
H26 C26 3.5002 no 3_567
H26 C27 3.2620 no 3_567
H26 C41 3.2035 no 3_557
H26 C42 2.7605 no 3_557
H26 C43 3.1541 no 3_557
H26 C45 3.5499 no 3_557
H26 H26 3.3103 no 3_567
H26 H27 2.8752 no 3_567
H26 H41 3.4345 no 1_565
H26 H41 3.4816 no 3_557
H26 H43 3.4179 no 3_557
H26 H45B 3.1830 no 3_557
H27 O6 3.5381 no 1_565
H27 C26 3.4139 no 3_567
H27 C39 3.4682 no 3_557
H27 C40 3.0654 no 3_557
H27 C41 3.0807 no 3_557
H27 C42 3.5407 no 3_557
H27 H2 2.7134 no 3_567
H27 H3 3.1635 no 3_557
H27 H26 2.8752 no 3_567
H27 H40 3.3376 no 3_557
H27 H41 3.3181 no 3_557
H29 O5 3.1384 no 1_455
H29 C24 3.3411 no 1_455
H29 C38 3.4867 no 1_455
H29 H20 2.7446 no 1_455
H29 H24B 2.8225 no 1_455
H29 H24C 2.9665 no 1_455
H29 H38C 3.1164 no 1_455
H30 C38 3.2602 no 1_455
H30 H24C 3.3972 no 1_455
H30 H38A 3.0591 no 1_455
H30 H38C 2.6643 no 1_455
H30 H41 3.4366 no 1_565
H31A O3 2.9653 no 3_567
H31A C21 3.0001 no 3_567
H31A C22 3.1692 no 3_567
H31A C24 3.4943 no 3_567
H31A C36 3.1018 no 3_557
H31A C37 3.3276 no 3_557
H31A H22 3.2330 no 3_567
H31A H24B 3.0640 no 3_567
H31A H31B 3.5197 no 3_467
H31A H36 2.8535 no 3_557
H31A H37 3.2315 no 3_557
H31A H45A 3.3995 no 1_565
H31A H45A 3.3943 no 3_457
H31A H45C 3.1725 no 3_457
H31B O6 3.5600 no 1_565
H31B C20 3.5077 no 1_455
H31B C24 3.3494 no 1_455
H31B H20 3.0514 no 1_455
H31B H24B 2.4011 no 1_455
H31B H31A 3.5197 no 3_467
H31B H31B 3.3816 no 3_467
H31B H45A 2.9612 no 1_565
H31B H45A 3.2854 no 3_457
H31C O5 3.5423 no 1_455
H31C C36 3.3141 no 1_455
H31C C36 3.2627 no 3_557
H31C C37 3.3625 no 3_557
H31C H36 2.8782 no 1_455
H31C H36 2.7313 no 3_557
H31C H37 2.9006 no 3_557
H31C H45C 3.3642 no 3_457
H33 C10 3.2160 no 2_646
H33 H10A 2.3400 no 2_646
H33 H10C 3.5008 no 2_646
H33 H22 3.1820 no 1_545
H34 O1 2.9058 no 2_646
H34 C10 3.4362 no 2_646
H34 C17 3.5501 no 1_645
H34 H10A 2.9702 no 2_646
H34 H15 3.1482 no 1_655
H34 H17A 3.4809 no 1_645
H34 H17B 2.8888 no 1_645
H36 C31 3.2265 no 3_557
H36 C36 3.3844 no 3_657
H36 H31A 2.8535 no 3_557
H36 H31C 2.8782 no 1_655
H36 H31C 2.7313 no 3_557
H36 H36 2.5441 no 3_657
H36 H37 3.5814 no 3_657
H36 H45C 2.9371 no 1_655
H36 H45C 3.4803 no 3_557
H37 O4 3.1435 no 3_557
H37 C31 3.2622 no 3_557
H37 C45 3.2144 no 3_557
H37 H22 3.3152 no 1_545
H37 H31A 3.2315 no 3_557
H37 H31C 2.9006 no 3_557
H37 H36 3.5814 no 3_657
H37 H43 2.7567 no 3_557
H37 H45B 2.7375 no 3_557
H37 H45C 2.8094 no 3_557
H38A Cl1 3.1863 no 1_655
H38A N6 3.5803 no 1_655
H38A C30 3.3745 no 1_655
H38A C39 2.8425 no 1_655
H38A C40 3.0358 no 1_655
H38A C41 3.2602 no 1_655
H38A C42 3.2561 no 1_655
H38A C43 3.0342 no 1_655
H38A C44 2.8105 no 1_655
H38A H16 3.5448 no 1_655
H38A H24A 3.1126 no 1_545
H38A H30 3.0591 no 1_655
H38A H40 3.5471 no 1_655
H38A H43 3.5654 no 1_655
H38A H44 3.2333 no 1_655
H38B Cl1 3.4878 no 1_655
H38B O3 3.2453 no 1_545
H38B C17 3.5198 no 1_645
H38B C24 3.2916 no 1_545
H38B H8 3.3344 no 2_646
H38B H13 3.0099 no 1_645
H38B H16 3.5263 no 1_655
H38B H17B 2.5805 no 1_645
H38B H24A 2.6260 no 1_545
H38C Cl1 3.5615 no 1_655
H38C C15 3.3953 no 1_655
H38C C16 3.0530 no 1_655
H38C C29 3.4766 no 1_655
H38C C30 3.2660 no 1_655
H38C H8 3.5977 no 2_646
H38C H15 3.2093 no 1_655
H38C H16 2.5649 no 1_655
H38C H29 3.1164 no 1_655
H38C H30 2.6643 no 1_655
H40 H2 3.3832 no 1_545
H40 H12 3.1415 no 1_545
H40 H23 3.0674 no 1_545
H40 H27 3.3376 no 3_557
H40 H38A 3.5471 no 1_455
H41 N4 3.5312 no 1_545
H41 C24 3.3152 no 1_445
H41 C25 2.8359 no 1_545
H41 C26 3.0088 no 1_545
H41 C27 3.3572 no 1_545
H41 C28 3.5463 no 1_545
H41 C29 3.3614 no 1_545
H41 C30 3.0071 no 1_545
H41 H2 3.3831 no 1_545
H41 H24A 2.7309 no 1_445
H41 H24B 3.4046 no 1_445
H41 H24C 3.3016 no 1_445
H41 H26 3.4345 no 1_545
H41 H26 3.4816 no 3_557
H41 H27 3.3181 no 3_557
H41 H30 3.4366 no 1_545
H43 C3 3.3659 no 3_557
H43 H3 3.0321 no 3_557
H43 H26 3.4179 no 3_557
H43 H37 2.7567 no 3_557
H43 H38A 3.5654 no 1_455
H43 H44 3.3219 no 3_557
H44 C43 3.3437 no 3_557
H44 C44 3.2279 no 3_557
H44 H38A 3.2333 no 1_455
H44 H43 3.3219 no 3_557
H44 H44 3.1339 no 3_557
H45A O4 3.1627 no 1_545
H45A C18 3.2158 no 3_557
H45A C19 2.9704 no 3_557
H45A C20 3.3148 no 3_557
H45A C31 3.3537 no 1_545
H45A H2 3.5258 no 3_557
H45A H19 3.1238 no 3_557
H45A H24B 3.1846 no 1_445
H45A H31A 3.3995 no 1_545
H45A H31A 3.3943 no 3_457
H45A H31B 2.9612 no 1_545
H45A H31B 3.2854 no 3_457
H45B N3 3.0965 no 3_557
H45B N5 3.4892 no 3_557
H45B C2 3.0967 no 3_557
H45B C3 3.5785 no 3_557
H45B C18 3.2311 no 3_557
H45B C19 3.2065 no 3_557
H45B C32 3.5191 no 3_557
H45B C37 3.1374 no 3_557
H45B H2 3.0352 no 3_557
H45B H19 3.0314 no 3_557
H45B H26 3.1830 no 3_557
H45B H37 2.7375 no 3_557
H45C O5 3.3591 no 1_455
H45C C24 3.5655 no 1_445
H45C C31 3.5927 no 3_457
H45C C37 3.2782 no 3_557
H45C H24A 3.2041 no 1_445
H45C H24B 3.1563 no 1_445
H45C H31A 3.1725 no 3_457
H45C H31C 3.3642 no 3_457
H45C H36 2.9371 no 1_455
H45C H36 3.4803 no 3_557
H45C H37 2.8094 no 3_557
H46 H10A 3.3785 no 2_646
H47 N2 3.4958 no 2_546
H47 C1 3.5618 no 2_546
H47 C11 2.6747 no 2_546
H47 C12 2.7581 no 2_546
H47 C13 2.8804 no 2_546
H47 C14 2.9870 no 2_546
H47 C15 2.9388 no 2_546
H47 C16 2.7891 no 2_546
H47 H1 2.9987 no 2_546
H47 H10C 3.5709 no 2_646
H47 H12 3.3100 no 2_546
H47 H13 3.4632 no 2_546
H47 H15 3.5521 no 2_546
H47 H16 3.3460 no 2_546
H48 C4 3.4715 no 1_545
H48 C7 3.1486 no 1_545
H48 C8 2.8399 no 1_545
H48 C9 3.0331 no 1_545
H48 C16 3.2521 no 2_546
H48 H8 3.0899 no 1_545
H48 H9 3.4095 no 1_545
H48 H16 3.1323 no 2_546
H49 N1 3.3812 no 1_545
H49 C1 3.5962 no 1_545
H49 C4 3.0045 no 1_545
H49 C5 3.0015 no 1_545
H49 C6 3.5338 no 1_545
H49 C9 3.5457 no 1_545
H49 C23 3.2419 no 1_545
H49 H1 3.3250 no 1_545
H49 H5 3.1885 no 1_545
H49 H23 2.8629 no 1_545
H50 C22 3.3370 no 1_545
H50 C23 3.2239 no 1_545
H50 H22 2.8413 no 1_545
H50 H23 2.6087 no 1_545

loop_
_geom_torsion_atom_site_label_1
_geom_torsion_atom_site_label_2
_geom_torsion_atom_site_label_3
_geom_torsion_atom_site_label_4
_geom_torsion
_geom_torsion_publ_flag
Mo2 Mo1 N1 C1 5.0(5) no
Mo2 Mo1 N1 C4 -168.6(7) no
N1 Mo1 Mo2 Cl1 89.7(2) no
N1 Mo1 Mo2 N2 -2.7(2) no
N1 Mo1 Mo2 N4 -90.8(2) no
N1 Mo1 Mo2 N6 179.3(2) no
Mo2 Mo1 N3 C2 2.3(6) no
Mo2 Mo1 N3 C18 -174.8(6) no
N3 Mo1 Mo2 Cl1 179.0(3) no
N3 Mo1 Mo2 N2 86.6(3) no
N3 Mo1 Mo2 N4 -1.5(3) no
N3 Mo1 Mo2 N6 -91.4(3) no
Mo2 Mo1 N5 C3 -0.3(6) no
Mo2 Mo1 N5 C32 -172.5(5) no
N5 Mo1 Mo2 Cl1 -89.9(2) no
N5 Mo1 Mo2 N2 177.7(2) no
N5 Mo1 Mo2 N4 89.7(2) no
N5 Mo1 Mo2 N6 -0.3(2) no
Mo2 Mo1 N7 C46 104.6(6) no
Mo2 Mo1 N7 C50 -76.0(6) no
N7 Mo1 Mo2 Cl1 -2.3(2) no
N7 Mo1 Mo2 N2 -94.7(2) no
N7 Mo1 Mo2 N4 177.3(2) no
N7 Mo1 Mo2 N6 87.3(2) no
N1 Mo1 N3 C2 98.6(6) no
N1 Mo1 N3 C18 -78.5(6) no
N3 Mo1 N1 C1 -86.0(6) no
N3 Mo1 N1 C4 100.3(7) no
N1 Mo1 N7 C46 8.1(7) no
N1 Mo1 N7 C50 -172.5(6) no
N7 Mo1 N1 C1 104.3(6) no
N7 Mo1 N1 C4 -69.3(7) no
N3 Mo1 N5 C3 90.9(6) no
N3 Mo1 N5 C32 -81.3(6) no
N5 Mo1 N3 C2 -91.1(6) no
N5 Mo1 N3 C18 91.8(6) no
N5 Mo1 N7 C46 -162.4(6) no
N5 Mo1 N7 C50 17.0(6) no
N7 Mo1 N5 C3 -99.3(6) no
N7 Mo1 N5 C32 88.5(6) no
Mo1 Mo2 N2 C1 1.2(6) no
Mo1 Mo2 N2 C11 -165.9(6) no
Mo1 Mo2 N4 C2 1.1(6) no
Mo1 Mo2 N4 C25 -164.9(6) no
Mo1 Mo2 N6 C3 0.9(6) no
Mo1 Mo2 N6 C39 -170.1(6) no
Cl1 Mo2 N2 C1 -109.5(6) no
Cl1 Mo2 N2 C11 83.4(6) no
Cl1 Mo2 N4 C2 180.0(2) no
Cl1 Mo2 N4 C25 14.0(12) no
Cl1 Mo2 N6 C3 111.6(6) no
Cl1 Mo2 N6 C39 -59.5(6) no
N2 Mo2 N4 C2 -89.3(6) no
N2 Mo2 N4 C25 104.7(7) no
N4 Mo2 N2 C1 94.9(6) no
N4 Mo2 N2 C11 -72.2(7) no
N4 Mo2 N6 C3 -92.8(6) no
N4 Mo2 N6 C39 96.2(6) no
N6 Mo2 N4 C2 92.0(6) no
N6 Mo2 N4 C25 -74.0(7) no
C10 O1 C7 C6 -4.5(19) no
C10 O1 C7 C8 177.4(12) no
C17 O2 C14 C13 7.2(17) no
C17 O2 C14 C15 -172.4(9) no
C24 O3 C21 C20 -7.9(17) no
C24 O3 C21 C22 170.3(10) no
C31 O4 C28 C27 174.1(10) no
C31 O4 C28 C29 -4.1(16) no
C38 O5 C35 C34 -0.8(15) no
C38 O5 C35 C36 177.8(9) no
C45 O6 C42 C41 -169.7(9) no
C45 O6 C42 C43 12.2(16) no
Mo1 N1 C1 N2 -5.1(13) no
Mo1 N1 C4 C5 -39.7(14) no
Mo1 N1 C4 C9 138.3(8) no
C1 N1 C4 C5 147.0(10) no
C1 N1 C4 C9 -35.0(16) no
C4 N1 C1 N2 169.2(10) no
Mo2 N2 C1 N1 2.7(14) no
Mo2 N2 C11 C12 122.0(8) no
Mo2 N2 C11 C16 -56.7(12) no
C1 N2 C11 C12 -45.5(13) no
C1 N2 C11 C16 135.8(10) no
C11 N2 C1 N1 171.0(9) no
Mo1 N3 C2 N4 -2.0(14) no
Mo1 N3 C18 C19 -51.6(12) no
Mo1 N3 C18 C23 127.7(8) no
C2 N3 C18 C19 131.4(11) no
C2 N3 C18 C23 -49.3(14) no
C18 N3 C2 N4 175.1(9) no
Mo2 N4 C2 N3 0.5(14) no
Mo2 N4 C25 C26 134.6(8) no
Mo2 N4 C25 C30 -39.1(11) no
C2 N4 C25 C26 -31.1(15) no
C2 N4 C25 C30 155.2(9) no
C25 N4 C2 N3 167.1(9) no
Mo1 N5 C3 N6 1.1(13) no
Mo1 N5 C32 C33 -36.6(13) no
Mo1 N5 C32 C37 140.5(7) no
C3 N5 C32 C33 151.4(10) no
C3 N5 C32 C37 -31.5(15) no
C32 N5 C3 N6 173.3(9) no
Mo2 N6 C3 N5 -1.4(13) no
Mo2 N6 C39 C40 97.2(9) no
Mo2 N6 C39 C44 -79.7(10) no
C3 N6 C39 C40 -74.1(12) no
C3 N6 C39 C44 109.1(11) no
C39 N6 C3 N5 170.3(9) no
Mo1 N7 C46 C47 -176.0(7) no
Mo1 N7 C50 C49 178.2(8) no
C46 N7 C50 C49 -2.4(18) no
C50 N7 C46 C47 4.6(17) no
N1 C4 C5 C6 178.9(10) no
N1 C4 C9 C8 179.2(10) no
C5 C4 C9 C8 -2.7(17) no
C9 C4 C5 C6 0.7(19) no
C4 C5 C6 C7 2(2) no
C5 C6 C7 O1 179.0(11) no
C5 C6 C7 C8 -3.0(19) no
O1 C7 C8 C9 179.2(10) no
C6 C7 C8 C9 1.0(19) no
C7 C8 C9 C4 1.9(18) no
N2 C11 C12 C13 178.5(8) no
N2 C11 C16 C15 -179.2(8) no
C12 C11 C16 C15 2.1(15) no
C16 C11 C12 C13 -2.8(15) no
C11 C12 C13 C14 1.7(17) no
C12 C13 C14 O2 -179.3(10) no
C12 C13 C14 C15 0.2(18) no
O2 C14 C15 C16 178.6(9) no
C13 C14 C15 C16 -1.0(16) no
C14 C15 C16 C11 -0.2(16) no
N3 C18 C19 C20 -177.8(9) no
N3 C18 C23 C22 177.6(9) no
C19 C18 C23 C22 -3.1(17) no
C23 C18 C19 C20 2.9(16) no
C18 C19 C20 C21 -1.2(17) no
C19 C20 C21 O3 177.8(10) no
C19 C20 C21 C22 -0.4(16) no
O3 C21 C22 C23 -178.2(10) no
C20 C21 C22 C23 0.1(18) no
C21 C22 C23 C18 1.6(19) no
N4 C25 C26 C27 -173.8(9) no
N4 C25 C30 C29 174.7(8) no
C26 C25 C30 C29 0.5(15) no
C30 C25 C26 C27 0.1(15) no
C25 C26 C27 C28 0.6(17) no
C26 C27 C28 O4 180.0(10) no
C26 C27 C28 C29 -1.8(16) no
O4 C28 C29 C30 -179.6(9) no
C27 C28 C29 C30 2.2(16) no
C28 C29 C30 C25 -1.6(16) no
N5 C32 C33 C34 176.6(9) no
N5 C32 C37 C36 -176.5(9) no
C33 C32 C37 C36 0.8(16) no
C37 C32 C33 C34 -0.7(16) no
C32 C33 C34 C35 0.5(17) no
C33 C34 C35 O5 178.1(10) no
C33 C34 C35 C36 -0.3(16) no
O5 C35 C36 C37 -178.2(9) no
C34 C35 C36 C37 0.4(16) no
C35 C36 C37 C32 -0.7(17) no
N6 C39 C40 C41 179.2(8) no
N6 C39 C44 C43 179.7(9) no
C40 C39 C44 C43 2.8(16) no
C44 C39 C40 C41 -4.0(15) no
C39 C40 C41 C42 3.2(16) no
C40 C41 C42 O6 -179.5(10) no
C40 C41 C42 C43 -1.3(17) no
O6 C42 C43 C44 178.1(9) no
C41 C42 C43 C44 0.2(16) no
C42 C43 C44 C39 -1.0(17) no
N7 C46 C47 C48 -4(2) no
C46 C47 C48 C49 0(2) no
C47 C48 C49 C50 2(2) no
C48 C49 C50 N7 -1(2) no
